data_7126821
loop_
_publ_author_name
'Rowland, Casey A.'
'Lorzing, Gregory R.'
'Bhattacharjee, Rameswar'
'Caratzoulas, Stavros'
'Yap, Glenn P. A.'
'Bloch, Eric D.'

_publ_section_title
;
 Design and synthesis of aryl-functionalized carbazole-based porous
 coordination cages.
;
_journal_issue 65
_journal_name_full 'Chemical communications (Cambridge, England)'
_journal_page_first 9352
_journal_page_last 9355
_journal_paper_doi 10.1039/d0cc03910a
_journal_volume 56
_journal_year 2020
_chemical_formula_sum 'C240 H132 Cu12 N12 O60'
_chemical_formula_weight 4906.05
_space_group_crystal_system monoclinic
_space_group_IT_number 14
_space_group_name_Hall '-P 2ybc'
_space_group_name_H-M_alt 'P 1 21/c 1'
_atom_sites_solution_hydrogens geom
_audit_creation_method SHELXL-2017/1
_audit_update_record
;
2019-07-17 deposited with the CCDC.	2020-07-03 downloaded from the CCDC.
;
_cell_angle_alpha 90
_cell_angle_beta 100.344(2)
_cell_angle_gamma 90
_cell_formula_units_Z 2
_cell_length_a 20.2176(8)
_cell_length_b 22.8067(8)
_cell_length_c 40.8077(14)
_cell_measurement_reflns_used 7263
_cell_measurement_temperature 200(2)
_cell_measurement_theta_max 42.33
_cell_measurement_theta_min 2.23
_cell_volume 18510.5(12)
_computing_cell_refinement 'Bruker SAINT'
_computing_data_collection 'Bruker APEX2'
_computing_data_reduction 'Bruker SAINT'
_computing_molecular_graphics 'Bruker SHELXTL'
_computing_publication_material 'Bruker SHELXTL'
_computing_structure_refinement 'SHELXL-2017/1 (Sheldrick, 2017)'
_computing_structure_solution 'SHELXS-97 (Sheldrick 2008)'
_diffrn_ambient_temperature 200(2)
_diffrn_detector_area_resol_mean 8.33
_diffrn_measured_fraction_theta_full 0.984
_diffrn_measured_fraction_theta_max 0.984
_diffrn_measurement_device_type 'Bruker AXS APEX diffractometer'
_diffrn_measurement_method '\f and \w scans'
_diffrn_radiation_type CuK\a
_diffrn_radiation_wavelength 1.54178
_diffrn_reflns_av_R_equivalents 0.2357
_diffrn_reflns_av_unetI/netI 0.0823
_diffrn_reflns_Laue_measured_fraction_full 0.984
_diffrn_reflns_Laue_measured_fraction_max 0.984
_diffrn_reflns_limit_h_max 19
_diffrn_reflns_limit_h_min -19
_diffrn_reflns_limit_k_max 22
_diffrn_reflns_limit_k_min -22
_diffrn_reflns_limit_l_max 40
_diffrn_reflns_limit_l_min -40
_diffrn_reflns_number 278910
_diffrn_reflns_point_group_measured_fraction_full 0.984
_diffrn_reflns_point_group_measured_fraction_max 0.984
_diffrn_reflns_theta_full 50.678
_diffrn_reflns_theta_max 50.678
_diffrn_reflns_theta_min 2.201
_exptl_absorpt_coefficient_mu 1.163
_exptl_absorpt_correction_T_max 0.7505
_exptl_absorpt_correction_T_min 0.6322
_exptl_absorpt_correction_type multi-scan
_exptl_absorpt_process_details 'APEX3 (Bruker, 2007)'
_exptl_crystal_colour blue-green
_exptl_crystal_density_diffrn 0.880
_exptl_crystal_description block
_exptl_crystal_F_000 4968
_refine_diff_density_max 1.930
_refine_diff_density_min -0.581
_refine_diff_density_rms 0.127
_refine_ls_extinction_method none
_refine_ls_goodness_of_fit_ref 1.428
_refine_ls_hydrogen_treatment constr
_refine_ls_matrix_type full
_refine_ls_number_parameters 1453
_refine_ls_number_reflns 19280
_refine_ls_number_restraints 2970
_refine_ls_restrained_S_all 1.348
_refine_ls_R_factor_all 0.1897
_refine_ls_R_factor_gt 0.1281
_refine_ls_shift/su_max 0.001
_refine_ls_shift/su_mean 0.000
_refine_ls_structure_factor_coef Fsqd
_refine_ls_weighting_details 'w=1/[\s^2^(Fo^2^)+(0.2000P)^2^] where P=(Fo^2^+2Fc^2^)/3'
_refine_ls_weighting_scheme calc
_refine_ls_wR_factor_gt 0.3585
_refine_ls_wR_factor_ref 0.4134
_reflns_Friedel_coverage 0.000
_reflns_number_gt 10880
_reflns_number_total 19280
_reflns_threshold_expression 'I > 2\s(I)'
_cod_data_source_file d0cc03910a2.cif
_cod_data_source_block eric157_sq
_cod_depositor_comments 'Adding full bibliography for 7126816--7126823.cif.'
_cod_original_sg_symbol_H-M 'P 21/c'
_cod_database_code 7126821
_shelx_shelxl_version_number 2017/1
_shelx_space_group_comment
; 
The symmetry employed for this shelxl refinement is uniquely defined 
by the following loop, which should always be used as a source of 
symmetry information in preference to the above space-group names. 
They are only intended as comments. 
;

loop_
_space_group_symop_operation_xyz
'x, y, z'
'-x, y+1/2, -z+1/2'
'-x, -y, -z'
'x, -y-1/2, z-1/2'

loop_
_atom_site_label
_atom_site_type_symbol
_atom_site_fract_x
_atom_site_fract_y
_atom_site_fract_z
_atom_site_U_iso_or_equiv
_atom_site_adp_type
_atom_site_occupancy
_atom_site_site_symmetry_order
_atom_site_calc_flag
_atom_site_refinement_flags_posn
_atom_site_refinement_flags_adp
_atom_site_refinement_flags_occupancy
_atom_site_disorder_assembly
_atom_site_disorder_group
Cu1 Cu 0.26705(9) 0.31487(8) 0.54589(5) 0.0706(6) Uani 1 1 d . U . . .
Cu2 Cu 0.18003(9) 0.24147(8) 0.56353(5) 0.0735(6) Uani 1 1 d . U . . .
Cu3 Cu 0.23682(9) 0.65410(8) 0.40102(5) 0.0667(6) Uani 1 1 d . U . . .
Cu4 Cu 0.14136(9) 0.71111(8) 0.36280(5) 0.0686(6) Uani 1 1 d . U . . .
Cu5 Cu 0.53486(11) 0.31658(8) 0.36492(5) 0.0793(7) Uani 1 1 d . U . . .
Cu6 Cu 0.45692(12) 0.75324(8) 0.68554(5) 0.0859(7) Uani 1 1 d . U . . .
O1 O 0.1869(5) 0.3561(4) 0.5225(2) 0.072(2) Uani 1 1 d . U . . .
O2 O 0.1115(4) 0.2930(4) 0.5390(2) 0.077(2) Uani 1 1 d . U . . .
O3 O 0.1622(4) 0.6068(3) 0.4118(2) 0.066(2) Uani 1 1 d . U . . .
O4 O 0.0779(4) 0.6600(4) 0.3810(2) 0.074(2) Uani 1 1 d . U . . .
O5 O 0.2629(4) 0.2587(4) 0.5082(2) 0.070(2) Uani 1 1 d . U . . .
O6 O 0.1856(5) 0.1979(4) 0.5224(3) 0.087(2) Uani 1 1 d . U . . .
O7 O 0.4685(6) 0.2576(4) 0.3741(2) 0.095(3) Uani 1 1 d . U . . .
O8 O 0.4765(7) 0.1980(4) 0.3318(3) 0.112(4) Uani 1 1 d . U . . .
O9 O 0.2593(4) 0.3602(3) 0.5865(2) 0.069(2) Uani 1 1 d . U . . .
O10 O 0.1870(4) 0.2959(4) 0.6023(2) 0.079(2) Uani 1 1 d . U . . .
O11 O 0.3988(5) 0.6365(4) 0.6531(2) 0.077(2) Uani 1 1 d . U . . .
O12 O 0.3916(5) 0.6962(4) 0.6964(2) 0.081(2) Uani 1 1 d . U . . .
O13 O 0.3356(4) 0.2649(4) 0.5732(2) 0.070(2) Uani 1 1 d . U . . .
O14 O 0.2587(4) 0.1998(4) 0.5856(3) 0.088(3) Uani 1 1 d . U . . .
O15 O 0.7009(4) 0.2908(4) 0.6159(2) 0.072(2) Uani 1 1 d . U . . .
O16 O 0.7854(4) 0.2438(4) 0.6506(2) 0.084(3) Uani 1 1 d . U . . .
O17 O 0.2419(4) 0.6040(4) 0.3632(2) 0.070(2) Uani 1 1 d . U . . .
O18 O 0.1558(4) 0.6505(4) 0.3301(2) 0.076(2) Uani 1 1 d . U . . .
O19 O 0.4630(5) 0.3566(4) 0.3337(2) 0.081(2) Uani 1 1 d . U . . .
O20 O 0.4707(5) 0.2973(4) 0.2903(2) 0.080(3) Uani 1 1 d . U . . .
O21 O 0.2238(4) 0.7114(4) 0.4351(2) 0.069(2) Uani 1 1 d D U . . .
O22 O 0.1448(4) 0.7646(3) 0.4009(2) 0.070(2) Uani 1 1 d D U . . .
O23 O 0.3923(5) 0.7304(4) 0.6093(2) 0.086(3) Uani 1 1 d D U . . .
O24 O 0.3847(7) 0.7911(4) 0.6527(2) 0.112(3) Uani 1 1 d D U . . .
O25 O 0.3414(6) 0.3670(6) 0.5273(3) 0.135(4) Uani 1 1 d . U . . .
O26 O 0.1121(4) 0.1860(4) 0.5857(3) 0.098(3) Uani 1 1 d . U . . .
O27 O 0.3108(4) 0.6071(4) 0.4365(2) 0.083(3) Uani 1 1 d . U . . .
O28 O 0.0679(4) 0.7574(4) 0.3267(3) 0.095(3) Uani 1 1 d . U . . .
O29 O 0.5290(5) 0.3749(4) 0.4058(2) 0.092(3) Uani 1 1 d . U . . .
O30 O 0.4432(5) 0.8124(4) 0.7249(3) 0.093(3) Uani 1 1 d . U . . .
N1 N -0.0839(5) 0.4675(5) 0.4481(3) 0.086(3) Uani 1 1 d D U . . .
C1 C 0.1302(6) 0.3387(5) 0.5248(3) 0.066(3) Uani 1 1 d D U . . .
C2 C 0.0285(6) 0.4521(5) 0.4682(3) 0.076(3) Uani 1 1 d D U . . .
C3 C 0.0840(6) 0.4212(5) 0.4869(3) 0.073(4) Uani 1 1 d D U . . .
H3 H 0.129011 0.432549 0.486561 0.088 Uiso 1 1 calc R U . . .
C4 C 0.0694(6) 0.3733(5) 0.5059(3) 0.069(3) Uani 1 1 d D U . . .
C5 C 0.0037(6) 0.3557(5) 0.5070(3) 0.072(3) Uani 1 1 d D U . . .
H5 H -0.003765 0.323679 0.520784 0.087 Uiso 1 1 calc R U . . .
C6 C -0.0516(6) 0.3846(5) 0.4879(3) 0.078(4) Uani 1 1 d D U . . .
H6 H -0.096537 0.372534 0.487939 0.094 Uiso 1 1 calc R U . . .
C7 C -0.0363(6) 0.4323(5) 0.4690(3) 0.073(3) Uani 1 1 d D U . . .
C8 C 0.0232(6) 0.5015(5) 0.4472(3) 0.072(3) Uani 1 1 d D U . . .
C9 C 0.0704(6) 0.5366(5) 0.4359(3) 0.074(3) Uani 1 1 d D U . . .
H9 H 0.117081 0.530064 0.443451 0.089 Uiso 1 1 calc R U . . .
C10 C 0.0493(6) 0.5812(5) 0.4135(3) 0.073(3) Uani 1 1 d D U . . .
C11 C -0.0186(6) 0.5888(5) 0.4016(3) 0.074(4) Uani 1 1 d D U . . .
H11 H -0.032909 0.619275 0.386072 0.088 Uiso 1 1 calc R U . . .
C12 C -0.0665(6) 0.5524(6) 0.4118(3) 0.080(4) Uani 1 1 d D U . . .
H12 H -0.113002 0.557529 0.403169 0.096 Uiso 1 1 calc R U . . .
C13 C -0.0452(6) 0.5094(5) 0.4345(3) 0.075(3) Uani 1 1 d D U . . .
C14 C 0.1018(6) 0.6193(6) 0.4018(3) 0.069(3) Uani 1 1 d D U . . .
C15 C -0.1986(5) 0.5022(3) 0.4403(2) 0.081(4) Uani 1 1 d DG U . . .
H15 H -0.183421 0.539650 0.448694 0.097 Uiso 1 1 calc R U . . .
C16 C -0.2671(4) 0.4918(4) 0.4304(2) 0.087(4) Uani 1 1 d DG U . . .
H16 H -0.298577 0.522061 0.432014 0.105 Uiso 1 1 calc R U . . .
C17 C -0.2893(3) 0.4371(5) 0.4181(3) 0.096(4) Uani 1 1 d DG U . . .
H17 H -0.336085 0.429914 0.411306 0.116 Uiso 1 1 calc R U . . .
C18 C -0.2432(5) 0.3928(4) 0.4157(3) 0.101(5) Uani 1 1 d DG U . . .
H18 H -0.258438 0.355357 0.407277 0.121 Uiso 1 1 calc R U . . .
C19 C -0.1748(4) 0.4032(4) 0.4256(3) 0.102(5) Uani 1 1 d DG U . . .
H19 H -0.143281 0.372945 0.423957 0.122 Uiso 1 1 calc R U . . .
C20 C -0.1525(3) 0.4580(4) 0.4379(2) 0.082(4) Uani 1 1 d DG U . . .
N2 N 0.2614(9) 0.0662(7) 0.3981(4) 0.135(5) Uani 1 1 d D U . . .
C21 C 0.2268(7) 0.2152(7) 0.5045(4) 0.073(3) Uani 1 1 d . U . . .
C22 C 0.2859(9) 0.1488(6) 0.4294(4) 0.095(4) Uani 1 1 d . U . . .
C23 C 0.2781(7) 0.1883(6) 0.4554(3) 0.079(3) Uani 1 1 d . U . . .
H23 H 0.302724 0.223965 0.458041 0.095 Uiso 1 1 calc R U . . .
C24 C 0.2340(7) 0.1743(6) 0.4769(4) 0.079(3) Uani 1 1 d . U . . .
C25 C 0.1975(8) 0.1210(6) 0.4721(4) 0.090(4) Uani 1 1 d . U . . .
H25 H 0.168548 0.111019 0.487197 0.108 Uiso 1 1 calc R U . . .
C26 C 0.2026(10) 0.0836(7) 0.4467(5) 0.113(5) Uani 1 1 d . U . . .
H26 H 0.175574 0.049317 0.443281 0.135 Uiso 1 1 calc R U . . .
C27 C 0.2471(10) 0.0962(7) 0.4260(5) 0.112(5) Uani 1 1 d . U . . .
C28 C 0.3250(9) 0.1482(7) 0.4037(4) 0.092(4) Uani 1 1 d . U . . .
C29 C 0.3722(8) 0.1871(6) 0.3936(3) 0.081(4) Uani 1 1 d . U . . .
H29 H 0.381456 0.223665 0.404608 0.097 Uiso 1 1 calc R U . . .
C30 C 0.4059(10) 0.1714(7) 0.3671(4) 0.106(5) Uani 1 1 d . U . . .
C31 C 0.3867(12) 0.1218(7) 0.3504(4) 0.128(6) Uani 1 1 d . U . . .
H31 H 0.407182 0.112565 0.331817 0.153 Uiso 1 1 calc R U . . .
C32 C 0.3379(12) 0.0821(9) 0.3584(5) 0.139(6) Uani 1 1 d . U . . .
H32 H 0.324804 0.047966 0.345481 0.167 Uiso 1 1 calc R U . . .
C33 C 0.3118(12) 0.0954(8) 0.3849(5) 0.123(5) Uani 1 1 d . U . . .
C34 C 0.4555(9) 0.2159(7) 0.3568(4) 0.094(4) Uani 1 1 d . U . . .
C35A C 0.2587(14) -0.0364(15) 0.3909(8) 0.157(6) Uani 0.478(14) 1 d G U P A 1
H35A H 0.306188 -0.032756 0.396489 0.188 Uiso 0.478(14) 1 calc R U P A 1
C36A C 0.2297(18) -0.0911(11) 0.3831(8) 0.164(6) Uani 0.478(14) 1 d G U P A 1
H36A H 0.257352 -0.124792 0.383437 0.196 Uiso 0.478(14) 1 calc R U P A 1
C37A C 0.1602(19) -0.0964(9) 0.3749(8) 0.167(7) Uani 0.478(14) 1 d G U P A 1
H37A H 0.140357 -0.133736 0.369615 0.200 Uiso 0.478(14) 1 calc R U P A 1
C38A C 0.1197(15) -0.0470(12) 0.3745(8) 0.164(7) Uani 0.478(14) 1 d G U P A 1
H38A H 0.072197 -0.050644 0.368845 0.196 Uiso 0.478(14) 1 calc R U P A 1
C39A C 0.1487(17) 0.0077(9) 0.3822(8) 0.156(6) Uani 0.478(14) 1 d G U P A 1
H39A H 0.121032 0.041392 0.381895 0.188 Uiso 0.478(14) 1 calc R U P A 1
C40A C 0.2182(18) 0.0130(10) 0.3904(8) 0.144(6) Uani 0.478(14) 1 d DG U P A 1
C35B C 0.2590(16) -0.0450(12) 0.4043(6) 0.157(6) Uani 0.522(14) 1 d G U P A 2
H35B H 0.288702 -0.043056 0.425146 0.188 Uiso 0.522(14) 1 calc R U P A 2
C36B C 0.2304(17) -0.0983(9) 0.3929(7) 0.164(6) Uani 0.522(14) 1 d G U P A 2
H36B H 0.240500 -0.132731 0.405877 0.196 Uiso 0.522(14) 1 calc R U P A 2
C37B C 0.1869(16) -0.1011(8) 0.3624(8) 0.167(7) Uani 0.522(14) 1 d G U P A 2
H37B H 0.167355 -0.137548 0.354538 0.200 Uiso 0.522(14) 1 calc R U P A 2
C38B C 0.1721(15) -0.0507(11) 0.3433(6) 0.164(7) Uani 0.522(14) 1 d G U P A 2
H38B H 0.142412 -0.052691 0.322467 0.196 Uiso 0.522(14) 1 calc R U P A 2
C39B C 0.2007(16) 0.0025(8) 0.3548(7) 0.156(6) Uani 0.522(14) 1 d G U P A 2
H39B H 0.190613 0.036984 0.341735 0.188 Uiso 0.522(14) 1 calc R U P A 2
C40B C 0.2442(15) 0.0054(8) 0.3853(7) 0.144(6) Uani 0.522(14) 1 d DG U P A 2
N3 N 0.1976(8) 0.4855(8) 0.7162(4) 0.127(4) Uani 1 1 d . U . . .
C41 C 0.2201(7) 0.3392(6) 0.6057(4) 0.071(3) Uani 1 1 d . U . . .
C42 C 0.2432(8) 0.4626(7) 0.6700(3) 0.081(3) Uani 1 1 d . U . . .
C43 C 0.2519(6) 0.4279(6) 0.6421(3) 0.074(3) Uani 1 1 d . U . . .
H43 H 0.282583 0.440040 0.628331 0.089 Uiso 1 1 calc R U . . .
C44 C 0.2147(7) 0.3754(6) 0.6348(3) 0.076(3) Uani 1 1 d . U . . .
C45 C 0.1708(7) 0.3604(7) 0.6566(4) 0.086(4) Uani 1 1 d . U . . .
H45 H 0.143794 0.326477 0.651053 0.103 Uiso 1 1 calc R U . . .
C46 C 0.1633(9) 0.3891(9) 0.6844(5) 0.117(5) Uani 1 1 d . U . . .
H46 H 0.135248 0.374503 0.698855 0.140 Uiso 1 1 calc R U . . .
C47 C 0.2000(8) 0.4436(8) 0.6911(4) 0.098(4) Uani 1 1 d . U . . .
C48 C 0.2679(8) 0.5197(7) 0.6830(3) 0.082(3) Uani 1 1 d . U . . .
C49 C 0.3140(7) 0.5578(6) 0.6732(3) 0.079(3) Uani 1 1 d . U . . .
H49 H 0.334177 0.548973 0.654452 0.095 Uiso 1 1 calc R U . . .
C50 C 0.3296(8) 0.6078(7) 0.6905(3) 0.080(3) Uani 1 1 d . U . . .
C51 C 0.3004(8) 0.6204(7) 0.7185(4) 0.089(4) Uani 1 1 d . U . . .
H51 H 0.309787 0.656367 0.730195 0.107 Uiso 1 1 calc R U . . .
C52 C 0.2565(8) 0.5786(8) 0.7290(4) 0.097(4) Uani 1 1 d . U . . .
H52 H 0.237805 0.585663 0.748396 0.116 Uiso 1 1 calc R U . . .
C53 C 0.2413(9) 0.5289(8) 0.7114(4) 0.100(4) Uani 1 1 d . U . . .
C54 C 0.3753(8) 0.6506(6) 0.6788(4) 0.078(3) Uani 1 1 d . U . . .
C55 C 0.1049(12) 0.5318(10) 0.7393(6) 0.246(10) Uani 1 1 d G U . . .
H55 H 0.109099 0.566272 0.726710 0.295 Uiso 1 1 calc R U . . .
C56 C 0.0533(11) 0.5272(12) 0.7575(7) 0.292(13) Uani 1 1 d G U . . .
H56 H 0.022234 0.558544 0.757415 0.350 Uiso 1 1 calc R U . . .
C57 C 0.0470(11) 0.4768(14) 0.7759(6) 0.301(14) Uani 1 1 d G U . . .
H57 H 0.011778 0.473696 0.788320 0.361 Uiso 1 1 calc R U . . .
C58 C 0.0924(14) 0.4310(11) 0.7760(6) 0.298(13) Uani 1 1 d G U . . .
H58 H 0.088187 0.396576 0.788520 0.358 Uiso 1 1 calc R U . . .
C59 C 0.1440(12) 0.4356(10) 0.7577(6) 0.266(11) Uani 1 1 d G U . . .
H59 H 0.175052 0.404303 0.757815 0.319 Uiso 1 1 calc R U . . .
C60 C 0.1502(10) 0.4860(11) 0.7394(5) 0.204(8) Uani 1 1 d G U . . .
N4 N 0.5275(6) 0.1057(6) 0.6757(3) 0.107(4) Uani 1 1 d D U . . .
C61 C 0.3159(6) 0.2205(6) 0.5866(3) 0.068(3) Uani 1 1 d D U . . .
C62 C 0.4899(5) 0.1764(6) 0.6357(3) 0.079(4) Uani 1 1 d D U . . .
C63 C 0.4394(5) 0.2053(6) 0.6126(3) 0.074(4) Uani 1 1 d D U . . .
H63 H 0.451006 0.236267 0.599165 0.089 Uiso 1 1 calc R U . . .
C64 C 0.3735(6) 0.1879(6) 0.6099(3) 0.078(4) Uani 1 1 d D U . . .
C65 C 0.3562(6) 0.1394(6) 0.6281(3) 0.081(4) Uani 1 1 d D U . . .
H65 H 0.310567 0.127314 0.625088 0.098 Uiso 1 1 calc R U . . .
C66 C 0.4043(6) 0.1088(7) 0.6504(4) 0.101(5) Uani 1 1 d D U . . .
H66 H 0.392933 0.075679 0.662298 0.121 Uiso 1 1 calc R U . . .
C67 C 0.4704(6) 0.1296(7) 0.6542(4) 0.101(5) Uani 1 1 d D U . . .
C68 C 0.5607(6) 0.1827(6) 0.6459(3) 0.078(3) Uani 1 1 d D U . . .
C69 C 0.6079(6) 0.2197(6) 0.6353(3) 0.075(3) Uani 1 1 d D U . . .
H69 H 0.593926 0.247739 0.618304 0.090 Uiso 1 1 calc R U . . .
C70 C 0.6754(6) 0.2152(6) 0.6499(3) 0.076(3) Uani 1 1 d D U . . .
C71 C 0.6937(7) 0.1719(6) 0.6745(3) 0.084(4) Uani 1 1 d D U . . .
H71 H 0.739843 0.167817 0.684179 0.101 Uiso 1 1 calc R U . . .
C72 C 0.6480(6) 0.1354(7) 0.6849(4) 0.094(4) Uani 1 1 d D U . . .
H72 H 0.662114 0.107263 0.701946 0.112 Uiso 1 1 calc R U . . .
C73 C 0.5819(6) 0.1399(7) 0.6706(4) 0.095(4) Uani 1 1 d D U . . .
C74 C 0.7264(7) 0.2524(6) 0.6373(4) 0.078(3) Uani 1 1 d D U . . .
C75 C 0.5041(7) 0.0032(6) 0.6888(3) 0.145(6) Uani 1 1 d DG U . . .
H75 H 0.494478 -0.006542 0.665771 0.174 Uiso 1 1 calc R U . . .
C76 C 0.5006(8) -0.0396(5) 0.7126(4) 0.171(8) Uani 1 1 d DG U . . .
H76 H 0.488571 -0.078667 0.705927 0.205 Uiso 1 1 calc R U . . .
C77 C 0.5147(8) -0.0254(6) 0.7463(4) 0.188(9) Uani 1 1 d DG U . . .
H77 H 0.512351 -0.054654 0.762573 0.225 Uiso 1 1 calc R U . . .
C78 C 0.5324(8) 0.0317(7) 0.7561(3) 0.167(8) Uani 1 1 d DG U . . .
H78 H 0.542037 0.041484 0.779065 0.200 Uiso 1 1 calc R U . . .
C79 C 0.5359(7) 0.0746(5) 0.7322(3) 0.142(7) Uani 1 1 d DG U . . .
H79 H 0.547945 0.113610 0.738910 0.170 Uiso 1 1 calc R U . . .
C80 C 0.5218(6) 0.0603(5) 0.6986(3) 0.117(5) Uani 1 1 d DG U . . .
N5 N 0.2417(6) 0.4724(6) 0.2289(3) 0.096(3) Uani 1 1 d D U . . .
C81 C 0.1984(7) 0.6143(6) 0.3362(3) 0.072(3) Uani 1 1 d . U . . .
C82 C 0.2643(6) 0.4973(6) 0.2830(3) 0.067(3) Uani 1 1 d . U . . .
C83 C 0.2574(6) 0.5319(6) 0.3105(3) 0.066(3) Uani 1 1 d . U . . .
H83 H 0.285607 0.525005 0.331374 0.079 Uiso 1 1 calc R U . . .
C84 C 0.2100(7) 0.5759(6) 0.3075(3) 0.070(3) Uani 1 1 d . U . . .
C85 C 0.1668(7) 0.5856(6) 0.2759(3) 0.074(3) Uani 1 1 d . U . . .
H85 H 0.133701 0.615570 0.273696 0.089 Uiso 1 1 calc R U . . .
C86 C 0.1734(7) 0.5513(7) 0.2486(4) 0.083(4) Uani 1 1 d . U . . .
H86 H 0.143972 0.556804 0.227930 0.099 Uiso 1 1 calc R U . . .
C87 C 0.2241(7) 0.5084(7) 0.2519(3) 0.076(3) Uani 1 1 d . U . . .
C88 C 0.3095(7) 0.4511(6) 0.2763(3) 0.068(3) Uani 1 1 d . U . . .
C89 C 0.3609(7) 0.4198(5) 0.2971(3) 0.069(3) Uani 1 1 d . U . . .
H89 H 0.373453 0.429718 0.320032 0.082 Uiso 1 1 calc R U . . .
C90 C 0.3936(8) 0.3731(6) 0.2831(3) 0.079(3) Uani 1 1 d . U . . .
C91 C 0.3741(8) 0.3599(7) 0.2485(4) 0.092(4) Uani 1 1 d . U . . .
H91 H 0.395446 0.328656 0.239049 0.111 Uiso 1 1 calc R U . . .
C92 C 0.3236(8) 0.3928(8) 0.2284(4) 0.105(5) Uani 1 1 d . U . . .
H92 H 0.311562 0.384126 0.205349 0.125 Uiso 1 1 calc R U . . .
C93 C 0.2920(8) 0.4367(7) 0.2418(4) 0.091(4) Uani 1 1 d . U . . .
C94 C 0.4484(8) 0.3387(6) 0.3037(4) 0.080(4) Uani 1 1 d . U . . .
C95A C 0.1524(12) 0.4683(13) 0.1784(5) 0.135(6) Uani 0.565(15) 1 d G U P B 1
H95A H 0.121162 0.461134 0.192784 0.162 Uiso 0.565(15) 1 calc R U P B 1
C96A C 0.1304(11) 0.4717(13) 0.1442(5) 0.146(6) Uani 0.565(15) 1 d G U P B 1
H96A H 0.084021 0.466921 0.135167 0.175 Uiso 0.565(15) 1 calc R U P B 1
C97A C 0.1761(13) 0.4822(13) 0.1232(3) 0.145(7) Uani 0.565(15) 1 d G U P B 1
H97A H 0.161068 0.484578 0.099824 0.175 Uiso 0.565(15) 1 calc R U P B 1
C98A C 0.2440(12) 0.4893(12) 0.1364(4) 0.139(6) Uani 0.565(15) 1 d G U P B 1
H98A H 0.275256 0.496449 0.122098 0.167 Uiso 0.565(15) 1 calc R U P B 1
C99A C 0.2660(10) 0.4858(13) 0.1707(5) 0.129(6) Uani 0.565(15) 1 d G U P B 1
H99A H 0.312397 0.490662 0.179716 0.154 Uiso 0.565(15) 1 calc R U P B 1
C10A C 0.2203(13) 0.4754(14) 0.1917(3) 0.123(5) Uani 0.565(15) 1 d DG U P B 1
C95B C 0.1224(15) 0.4565(18) 0.1939(6) 0.135(6) Uani 0.435(15) 1 d G U P B 2
H95B H 0.102896 0.453539 0.213341 0.162 Uiso 0.435(15) 1 calc R U P B 2
C96B C 0.0831(13) 0.4476(16) 0.1627(7) 0.146(6) Uani 0.435(15) 1 d G U P B 2
H96B H 0.036706 0.438538 0.160793 0.175 Uiso 0.435(15) 1 calc R U P B 2
C97B C 0.1117(16) 0.4519(17) 0.1342(5) 0.145(7) Uani 0.435(15) 1 d G U P B 2
H97B H 0.084792 0.445860 0.112897 0.175 Uiso 0.435(15) 1 calc R U P B 2
C98B C 0.1795(17) 0.4652(17) 0.1370(5) 0.139(6) Uani 0.435(15) 1 d G U P B 2
H98B H 0.199067 0.468182 0.117549 0.167 Uiso 0.435(15) 1 calc R U P B 2
C99B C 0.2189(13) 0.4741(17) 0.1682(7) 0.129(6) Uani 0.435(15) 1 d G U P B 2
H99B H 0.265258 0.483183 0.170096 0.154 Uiso 0.435(15) 1 calc R U P B 2
C10B C 0.1903(14) 0.4698(19) 0.1967(5) 0.123(5) Uani 0.435(15) 1 d DG U P B 2
N6A N 0.1861(11) 0.9107(7) 0.5370(4) 0.109(5) Uani 0.640(8) 1 d D U P C 1
C1A1 C 0.1787(10) 0.7497(7) 0.4297(4) 0.061(5) Uani 0.640(8) 1 d D U P C 1
C1A2 C 0.2276(11) 0.8302(8) 0.5131(4) 0.079(5) Uani 0.640(8) 1 d D U P C 1
C1A3 C 0.2251(13) 0.7872(9) 0.4878(4) 0.075(6) Uani 0.640(8) 1 d D U P C 1
H1A3 H 0.249350 0.751537 0.492021 0.090 Uiso 0.640(8) 1 calc R U P C 1
C1A4 C 0.1862(13) 0.7984(9) 0.4566(5) 0.072(5) Uani 0.640(8) 1 d D U P C 1
C1A5 C 0.1455(12) 0.8487(8) 0.4508(5) 0.080(6) Uani 0.640(8) 1 d D U P C 1
H1A5 H 0.118568 0.854827 0.429471 0.096 Uiso 0.640(8) 1 calc R U P C 1
C1A6 C 0.1444(12) 0.8896(9) 0.4759(4) 0.088(6) Uani 0.640(8) 1 d D U P C 1
H1A6 H 0.116594 0.923414 0.472268 0.106 Uiso 0.640(8) 1 calc R U P C 1
C1A7 C 0.1856(13) 0.8793(8) 0.5068(4) 0.090(5) Uani 0.640(8) 1 d D U P C 1
C1A8 C 0.2573(11) 0.8316(8) 0.5471(4) 0.083(5) Uani 0.640(8) 1 d D U P C 1
C1A9 C 0.3044(12) 0.7956(9) 0.5673(4) 0.088(6) Uani 0.640(8) 1 d D U P C 1
H1A9 H 0.320519 0.760653 0.558812 0.106 Uiso 0.640(8) 1 calc R U P C 1
C1B0 C 0.3267(13) 0.8128(10) 0.6002(4) 0.098(6) Uani 0.640(8) 1 d D U P C 1
C1B1 C 0.2983(14) 0.8620(9) 0.6127(5) 0.103(6) Uani 0.640(8) 1 d D U P C 1
H1B1 H 0.306836 0.868640 0.636081 0.123 Uiso 0.640(8) 1 calc R U P C 1
C1B2 C 0.2587(15) 0.9008(9) 0.5925(4) 0.107(6) Uani 0.640(8) 1 d D U P C 1
H1B2 H 0.247397 0.938012 0.600328 0.128 Uiso 0.640(8) 1 calc R U P C 1
C1B3 C 0.2362(14) 0.8832(9) 0.5604(4) 0.098(5) Uani 0.640(8) 1 d D U P C 1
C1B4 C 0.3781(17) 0.7774(12) 0.6223(4) 0.101(6) Uani 0.640(8) 1 d D U P C 1
C1B5 C 0.2010(7) 1.0170(7) 0.5515(4) 0.111(5) Uani 0.640(8) 1 d DG U P C 1
H1B5 H 0.248310 1.013788 0.558554 0.134 Uiso 0.640(8) 1 calc R U P C 1
C1B6 C 0.1694(9) 1.0707(6) 0.5532(4) 0.116(5) Uani 0.640(8) 1 d DG U P C 1
H1B6 H 0.195041 1.104275 0.561336 0.139 Uiso 0.640(8) 1 calc R U P C 1
C1B7 C 0.1002(9) 1.0754(6) 0.5429(5) 0.117(6) Uani 0.640(8) 1 d DG U P C 1
H1B7 H 0.078609 1.112168 0.544021 0.141 Uiso 0.640(8) 1 calc R U P C 1
C1B8 C 0.0627(7) 1.0264(8) 0.5310(5) 0.119(5) Uani 0.640(8) 1 d DG U P C 1
H1B8 H 0.015445 1.029574 0.523923 0.143 Uiso 0.640(8) 1 calc R U P C 1
C1B9 C 0.0944(8) 0.9726(6) 0.5293(5) 0.110(5) Uani 0.640(8) 1 d DG U P C 1
H1B9 H 0.068713 0.939087 0.521140 0.132 Uiso 0.640(8) 1 calc R U P C 1
C1C0 C 0.1635(8) 0.9679(5) 0.5396(4) 0.101(5) Uani 0.640(8) 1 d DG U P C 1
N6B N 0.1430(17) 0.8869(12) 0.5393(6) 0.109(5) Uani 0.360(8) 1 d D U P C 2
C1D1 C 0.1931(16) 0.7588(12) 0.4261(5) 0.061(5) Uani 0.360(8) 1 d D U P C 2
C1D2 C 0.2010(19) 0.8165(16) 0.5146(6) 0.079(5) Uani 0.360(8) 1 d D U P C 2
C1D3 C 0.207(3) 0.7772(19) 0.4884(6) 0.075(6) Uani 0.360(8) 1 d D U P C 2
H1D3 H 0.236191 0.744154 0.492392 0.090 Uiso 0.360(8) 1 calc R U P C 2
C1D4 C 0.170(2) 0.7879(19) 0.4566(6) 0.072(5) Uani 0.360(8) 1 d D U P C 2
C1D5 C 0.1212(19) 0.8321(17) 0.4517(7) 0.080(6) Uani 0.360(8) 1 d D U P C 2
H1D5 H 0.093082 0.835526 0.430457 0.096 Uiso 0.360(8) 1 calc R U P C 2
C1D6 C 0.112(2) 0.8711(15) 0.4769(6) 0.088(6) Uani 0.360(8) 1 d D U P C 2
H1D6 H 0.083129 0.903929 0.472841 0.106 Uiso 0.360(8) 1 calc R U P C 2
C1D7 C 0.149(2) 0.8586(15) 0.5088(6) 0.090(5) Uani 0.360(8) 1 d D U P C 2
C1D8 C 0.2267(19) 0.8161(16) 0.5493(6) 0.083(5) Uani 0.360(8) 1 d D U P C 2
C1D9 C 0.278(2) 0.7843(18) 0.5693(7) 0.088(6) Uani 0.360(8) 1 d D U P C 2
H1D9 H 0.298157 0.752026 0.560056 0.106 Uiso 0.360(8) 1 calc R U P C 2
C1E0 C 0.300(2) 0.7992(19) 0.6026(7) 0.098(6) Uani 0.360(8) 1 d D U P C 2
C1E1 C 0.261(2) 0.8411(18) 0.6154(7) 0.103(6) Uani 0.360(8) 1 d D U P C 2
H1E1 H 0.268162 0.846794 0.638850 0.123 Uiso 0.360(8) 1 calc R U P C 2
C1E2 C 0.211(2) 0.8744(18) 0.5962(6) 0.107(6) Uani 0.360(8) 1 d D U P C 2
H1E2 H 0.191127 0.906283 0.605635 0.128 Uiso 0.360(8) 1 calc R U P C 2
C1E3 C 0.192(2) 0.8605(17) 0.5633(6) 0.098(5) Uani 0.360(8) 1 d D U P C 2
C1E4 C 0.360(2) 0.770(2) 0.6234(8) 0.101(6) Uani 0.360(8) 1 d D U P C 2
C1E5 C 0.1347(15) 0.9951(12) 0.5280(7) 0.111(5) Uani 0.360(8) 1 d DG U P C 2
H1E5 H 0.172489 0.995545 0.517184 0.134 Uiso 0.360(8) 1 calc R U P C 2
C1E6 C 0.1002(18) 1.0468(9) 0.5316(8) 0.116(5) Uani 0.360(8) 1 d DG U P C 2
H1E6 H 0.114521 1.082543 0.523246 0.139 Uiso 0.360(8) 1 calc R U P C 2
C1E7 C 0.0449(17) 1.0461(10) 0.5475(8) 0.117(6) Uani 0.360(8) 1 d DG U P C 2
H1E7 H 0.021382 1.081387 0.549989 0.141 Uiso 0.360(8) 1 calc R U P C 2
C1E8 C 0.0240(14) 0.9937(13) 0.5598(8) 0.119(5) Uani 0.360(8) 1 d DG U P C 2
H1E8 H -0.013791 0.993233 0.570671 0.143 Uiso 0.360(8) 1 calc R U P C 2
C1E9 C 0.0585(14) 0.9420(10) 0.5562(7) 0.110(5) Uani 0.360(8) 1 d DG U P C 2
H1E9 H 0.044176 0.906235 0.564609 0.132 Uiso 0.360(8) 1 calc R U P C 2
C1F0 C 0.1138(14) 0.9427(9) 0.5403(7) 0.101(5) Uani 0.360(8) 1 d DG U P C 2

loop_
_atom_site_aniso_label
_atom_site_aniso_U_11
_atom_site_aniso_U_22
_atom_site_aniso_U_33
_atom_site_aniso_U_23
_atom_site_aniso_U_13
_atom_site_aniso_U_12
Cu1 0.0754(13) 0.0663(12) 0.0647(13) 0.0166(10) -0.0018(9) -0.0080(9)
Cu2 0.0704(13) 0.0687(13) 0.0760(14) 0.0220(10) -0.0013(10) -0.0092(9)
Cu3 0.0693(12) 0.0632(12) 0.0629(12) -0.0030(10) -0.0008(9) 0.0174(9)
Cu4 0.0667(12) 0.0613(12) 0.0744(13) 0.0048(10) 0.0039(9) 0.0141(9)
Cu5 0.1226(17) 0.0564(12) 0.0609(13) -0.0034(10) 0.0219(11) 0.0127(11)
Cu6 0.147(2) 0.0534(12) 0.0605(13) -0.0058(10) 0.0272(12) 0.0153(12)
O1 0.082(5) 0.060(5) 0.068(5) 0.005(4) -0.004(4) -0.017(4)
O2 0.077(5) 0.071(5) 0.077(6) 0.019(4) 0.000(4) -0.013(4)
O3 0.063(4) 0.063(5) 0.064(5) 0.003(4) -0.010(4) 0.021(4)
O4 0.060(5) 0.068(5) 0.086(6) 0.007(4) -0.008(4) 0.012(4)
O5 0.067(6) 0.073(5) 0.067(5) 0.015(4) 0.001(4) -0.007(4)
O6 0.079(6) 0.080(6) 0.101(6) 0.010(5) 0.013(4) -0.026(4)
O7 0.161(9) 0.059(6) 0.074(7) -0.007(4) 0.048(6) 0.001(5)
O8 0.200(11) 0.065(7) 0.087(7) -0.024(5) 0.068(7) -0.006(7)
O9 0.078(6) 0.056(5) 0.066(5) 0.019(4) -0.009(4) -0.015(4)
O10 0.083(6) 0.078(6) 0.073(5) 0.012(4) 0.003(4) -0.025(4)
O11 0.117(7) 0.057(5) 0.060(6) -0.013(4) 0.019(5) 0.000(5)
O12 0.132(7) 0.053(5) 0.053(5) -0.001(4) 0.007(5) 0.019(4)
O13 0.069(5) 0.074(5) 0.068(5) 0.014(4) 0.013(4) -0.008(4)
O14 0.063(5) 0.083(6) 0.116(7) 0.037(5) 0.008(5) -0.011(4)
O15 0.056(5) 0.086(6) 0.070(6) -0.002(4) -0.002(4) 0.016(4)
O16 0.060(5) 0.102(7) 0.087(7) 0.001(5) 0.008(4) 0.028(5)
O17 0.065(5) 0.069(5) 0.070(5) 0.003(4) -0.002(4) 0.024(4)
O18 0.072(6) 0.069(6) 0.078(5) 0.005(4) -0.009(4) 0.024(4)
O19 0.122(7) 0.056(5) 0.066(5) -0.020(4) 0.025(4) 0.010(5)
O20 0.112(7) 0.067(6) 0.064(6) -0.024(5) 0.024(5) 0.012(5)
O21 0.062(5) 0.068(5) 0.073(5) 0.002(4) 0.003(4) 0.019(4)
O22 0.062(5) 0.057(5) 0.088(5) 0.009(4) 0.005(4) 0.016(4)
O23 0.139(8) 0.061(6) 0.056(6) -0.007(4) 0.016(5) 0.024(5)
O24 0.208(10) 0.070(6) 0.059(5) 0.003(4) 0.031(5) 0.035(6)
O25 0.115(7) 0.160(10) 0.120(8) 0.051(7) -0.005(6) -0.078(7)
O26 0.073(5) 0.062(6) 0.144(8) 0.046(5) -0.025(5) -0.030(4)
O27 0.036(5) 0.101(7) 0.104(6) -0.003(5) -0.008(4) 0.025(4)
O28 0.045(5) 0.073(6) 0.159(8) 0.029(6) -0.006(5) 0.015(4)
O29 0.138(8) 0.064(6) 0.079(6) -0.016(5) 0.032(6) 0.004(5)
O30 0.140(9) 0.040(5) 0.102(7) -0.024(5) 0.032(6) 0.002(5)
N1 0.081(5) 0.071(7) 0.101(9) 0.020(6) 0.001(6) 0.002(5)
C1 0.078(6) 0.055(7) 0.060(8) 0.014(6) 0.001(6) -0.014(6)
C2 0.084(7) 0.068(8) 0.062(8) 0.005(5) -0.021(6) -0.014(6)
C3 0.080(7) 0.055(8) 0.073(9) 0.008(6) -0.022(6) -0.014(6)
C4 0.082(6) 0.048(7) 0.073(9) -0.003(5) 0.003(6) -0.004(5)
C5 0.085(7) 0.049(7) 0.074(9) 0.004(6) -0.009(7) -0.015(6)
C6 0.076(7) 0.057(8) 0.092(10) 0.001(6) -0.009(7) -0.014(6)
C7 0.083(6) 0.059(8) 0.071(9) -0.001(5) -0.004(6) 0.001(6)
C8 0.077(6) 0.072(8) 0.061(8) 0.009(6) -0.006(6) 0.002(6)
C9 0.075(7) 0.063(8) 0.079(9) 0.009(6) -0.001(6) 0.000(6)
C10 0.072(6) 0.053(7) 0.084(9) 0.002(6) -0.009(6) 0.004(6)
C11 0.074(6) 0.064(8) 0.077(9) 0.009(6) -0.001(6) -0.010(6)
C12 0.063(7) 0.093(10) 0.078(9) 0.022(7) -0.001(6) 0.000(6)
C13 0.079(6) 0.070(8) 0.071(9) 0.010(6) -0.002(6) -0.004(6)
C14 0.069(6) 0.064(8) 0.070(8) 0.007(6) -0.001(6) 0.011(6)
C15 0.082(7) 0.091(9) 0.063(9) 0.020(7) -0.006(7) 0.005(6)
C16 0.082(7) 0.098(9) 0.079(10) 0.020(8) 0.010(7) 0.006(7)
C17 0.090(9) 0.108(10) 0.082(10) 0.028(9) -0.012(8) -0.011(6)
C18 0.094(9) 0.094(9) 0.098(11) 0.003(9) -0.029(9) -0.012(7)
C19 0.093(8) 0.091(8) 0.104(12) 0.001(9) -0.032(9) 0.001(7)
C20 0.078(6) 0.084(8) 0.079(9) 0.007(7) 0.000(7) -0.006(5)
N2 0.203(12) 0.090(7) 0.115(10) -0.025(7) 0.041(8) -0.043(8)
C21 0.073(9) 0.072(8) 0.070(8) 0.025(5) 0.003(6) -0.011(6)
C22 0.147(12) 0.060(8) 0.078(9) 0.011(6) 0.024(7) -0.013(7)
C23 0.100(10) 0.068(8) 0.066(8) 0.008(6) 0.005(6) -0.020(7)
C24 0.089(9) 0.064(7) 0.080(9) 0.021(5) 0.006(6) -0.018(6)
C25 0.113(11) 0.072(9) 0.081(10) 0.020(6) 0.007(8) -0.026(7)
C26 0.155(14) 0.073(10) 0.110(12) 0.002(7) 0.023(9) -0.035(9)
C27 0.167(14) 0.067(9) 0.105(11) -0.001(7) 0.034(8) -0.027(8)
C28 0.127(11) 0.081(9) 0.064(9) -0.003(6) 0.009(6) -0.019(7)
C29 0.123(11) 0.064(8) 0.055(8) -0.001(6) 0.016(6) -0.009(7)
C30 0.182(14) 0.065(8) 0.081(10) -0.018(7) 0.051(8) -0.011(7)
C31 0.252(18) 0.080(10) 0.063(10) -0.021(8) 0.059(10) -0.033(10)
C32 0.226(18) 0.101(12) 0.095(12) -0.033(10) 0.041(10) -0.050(11)
C33 0.208(15) 0.070(9) 0.095(11) -0.009(8) 0.040(9) -0.032(9)
C34 0.159(12) 0.062(8) 0.077(10) -0.011(7) 0.061(8) 0.012(7)
C35A 0.261(13) 0.092(7) 0.130(13) -0.023(9) 0.068(12) -0.032(9)
C36A 0.273(14) 0.086(7) 0.151(14) -0.030(10) 0.089(12) -0.032(10)
C37A 0.273(15) 0.087(8) 0.156(15) -0.040(10) 0.082(13) -0.047(10)
C38A 0.255(13) 0.084(10) 0.158(14) -0.049(10) 0.052(12) -0.054(9)
C39A 0.240(12) 0.081(8) 0.149(12) -0.031(9) 0.035(12) -0.056(9)
C40A 0.239(12) 0.082(7) 0.122(11) -0.022(7) 0.061(11) -0.048(8)
C35B 0.261(13) 0.092(7) 0.130(13) -0.023(9) 0.068(12) -0.032(9)
C36B 0.273(14) 0.086(7) 0.151(14) -0.030(10) 0.089(12) -0.032(10)
C37B 0.273(15) 0.087(8) 0.156(15) -0.040(10) 0.082(13) -0.047(10)
C38B 0.255(13) 0.084(10) 0.158(14) -0.049(10) 0.052(12) -0.054(9)
C39B 0.240(12) 0.081(8) 0.149(12) -0.031(9) 0.035(12) -0.056(9)
C40B 0.239(12) 0.082(7) 0.122(11) -0.022(7) 0.061(11) -0.048(8)
N3 0.150(11) 0.146(11) 0.091(9) -0.013(7) 0.040(7) -0.037(8)
C41 0.074(9) 0.062(7) 0.069(7) 0.021(5) -0.007(6) -0.002(6)
C42 0.110(10) 0.079(8) 0.051(8) 0.017(5) 0.003(6) -0.002(7)
C43 0.067(8) 0.079(8) 0.070(8) 0.008(6) -0.004(6) 0.001(6)
C44 0.090(9) 0.072(8) 0.060(7) 0.022(5) -0.004(6) -0.012(7)
C45 0.094(10) 0.090(10) 0.068(9) 0.019(6) -0.002(6) -0.018(7)
C46 0.126(13) 0.132(12) 0.098(11) 0.000(9) 0.038(10) -0.032(9)
C47 0.108(11) 0.129(10) 0.051(8) 0.007(7) -0.003(6) -0.032(8)
C48 0.097(10) 0.095(8) 0.053(8) 0.005(6) 0.008(6) -0.006(7)
C49 0.093(10) 0.080(8) 0.057(8) 0.002(6) -0.007(6) -0.001(6)
C50 0.111(10) 0.079(8) 0.046(8) -0.002(6) 0.000(6) 0.005(6)
C51 0.110(11) 0.091(9) 0.061(8) 0.003(7) 0.005(7) 0.010(7)
C52 0.117(12) 0.116(11) 0.060(9) -0.006(7) 0.024(8) 0.002(8)
C53 0.126(12) 0.118(10) 0.052(8) -0.006(7) 0.007(7) -0.013(8)
C54 0.115(10) 0.056(7) 0.059(8) -0.003(6) 0.007(7) 0.024(6)
C55 0.22(2) 0.32(2) 0.24(2) -0.05(2) 0.141(18) -0.025(17)
C56 0.26(2) 0.36(3) 0.30(3) -0.01(2) 0.18(2) -0.04(2)
C57 0.29(3) 0.33(3) 0.33(3) -0.04(2) 0.18(2) -0.09(2)
C58 0.30(3) 0.35(3) 0.30(3) 0.02(2) 0.20(2) -0.07(2)
C59 0.31(3) 0.32(2) 0.21(2) 0.020(19) 0.176(19) -0.06(2)
C60 0.248(18) 0.24(2) 0.158(16) -0.036(14) 0.120(13) -0.050(14)
N4 0.089(7) 0.130(9) 0.104(9) 0.049(7) 0.028(6) 0.029(6)
C61 0.067(6) 0.070(8) 0.064(8) 0.014(6) 0.007(6) -0.020(6)
C62 0.060(5) 0.110(10) 0.076(9) 0.035(7) 0.032(6) 0.025(6)
C63 0.067(6) 0.079(9) 0.075(9) 0.020(7) 0.010(6) -0.003(6)
C64 0.070(6) 0.099(9) 0.064(8) 0.024(6) 0.011(6) -0.007(6)
C65 0.073(7) 0.087(9) 0.089(10) 0.030(7) 0.031(7) 0.010(6)
C66 0.072(7) 0.110(11) 0.131(13) 0.062(9) 0.044(8) 0.027(7)
C67 0.086(6) 0.122(12) 0.097(11) 0.044(8) 0.018(7) 0.006(7)
C68 0.068(6) 0.108(10) 0.061(8) 0.015(6) 0.015(6) 0.014(6)
C69 0.069(6) 0.098(10) 0.060(8) 0.003(7) 0.015(6) 0.012(6)
C70 0.058(6) 0.102(9) 0.068(8) 0.007(6) 0.017(6) 0.035(6)
C71 0.083(8) 0.101(11) 0.067(9) 0.006(7) 0.009(7) 0.021(7)
C72 0.082(7) 0.114(11) 0.087(10) 0.033(8) 0.022(7) 0.036(7)
C73 0.080(6) 0.137(12) 0.073(9) 0.039(8) 0.024(7) 0.033(7)
C74 0.061(6) 0.098(10) 0.076(9) 0.006(7) 0.016(6) 0.038(6)
C75 0.174(16) 0.119(10) 0.148(12) 0.033(9) 0.049(13) 0.033(12)
C76 0.190(18) 0.136(12) 0.183(16) 0.059(11) 0.021(17) -0.006(14)
C77 0.23(2) 0.155(14) 0.168(13) 0.091(14) 0.018(18) -0.024(16)
C78 0.180(16) 0.190(16) 0.124(11) 0.077(11) 0.007(13) -0.083(15)
C79 0.160(15) 0.142(12) 0.111(9) 0.059(9) -0.005(12) -0.038(12)
C80 0.140(13) 0.110(9) 0.111(9) 0.046(8) 0.051(10) 0.050(9)
N5 0.110(8) 0.112(9) 0.061(5) -0.026(6) 0.003(5) 0.024(6)
C81 0.074(9) 0.076(8) 0.060(6) 0.011(6) -0.003(6) 0.025(6)
C82 0.074(8) 0.073(8) 0.050(6) -0.013(6) 0.003(5) -0.002(5)
C83 0.078(8) 0.071(8) 0.046(6) 0.001(6) 0.006(6) 0.011(6)
C84 0.077(8) 0.059(8) 0.067(6) 0.002(6) -0.005(6) 0.008(6)
C85 0.072(8) 0.076(9) 0.069(7) -0.003(6) 0.000(6) 0.010(6)
C86 0.077(9) 0.099(10) 0.065(7) -0.015(7) -0.008(7) 0.007(6)
C87 0.075(9) 0.091(9) 0.060(6) -0.011(6) 0.008(6) 0.001(6)
C88 0.075(8) 0.068(8) 0.060(6) -0.021(6) 0.006(5) -0.008(5)
C89 0.103(9) 0.044(7) 0.062(7) -0.009(6) 0.022(6) -0.006(5)
C90 0.109(10) 0.069(8) 0.061(6) -0.017(6) 0.019(6) 0.003(6)
C91 0.128(12) 0.086(10) 0.063(7) -0.030(7) 0.017(7) 0.024(7)
C92 0.121(12) 0.108(12) 0.077(9) -0.041(8) -0.004(8) 0.018(8)
C93 0.115(11) 0.082(10) 0.072(7) -0.019(7) 0.010(7) 0.012(6)
C94 0.135(11) 0.057(8) 0.049(6) -0.018(6) 0.020(6) 0.014(7)
C95A 0.151(11) 0.161(13) 0.078(8) -0.025(12) -0.021(8) 0.009(13)
C96A 0.172(12) 0.164(14) 0.083(9) -0.027(12) -0.030(8) 0.010(13)
C97A 0.180(13) 0.162(15) 0.073(9) -0.009(12) -0.033(9) 0.025(13)
C98A 0.178(13) 0.159(14) 0.064(7) -0.005(11) -0.021(9) 0.031(14)
C99A 0.155(12) 0.161(13) 0.060(6) -0.027(10) -0.008(8) 0.028(13)
C10A 0.141(11) 0.151(12) 0.068(6) -0.028(9) -0.007(6) 0.031(12)
C95B 0.151(11) 0.161(13) 0.078(8) -0.025(12) -0.021(8) 0.009(13)
C96B 0.172(12) 0.164(14) 0.083(9) -0.027(12) -0.030(8) 0.010(13)
C97B 0.180(13) 0.162(15) 0.073(9) -0.009(12) -0.033(9) 0.025(13)
C98B 0.178(13) 0.159(14) 0.064(7) -0.005(11) -0.021(9) 0.031(14)
C99B 0.155(12) 0.161(13) 0.060(6) -0.027(10) -0.008(8) 0.028(13)
C10B 0.141(11) 0.151(12) 0.068(6) -0.028(9) -0.007(6) 0.031(12)
N6A 0.164(11) 0.077(7) 0.079(6) -0.012(7) 0.008(8) 0.047(7)
C1A1 0.069(9) 0.049(7) 0.067(5) 0.011(5) 0.019(6) 0.000(7)
C1A2 0.115(12) 0.060(9) 0.068(5) 0.004(6) 0.032(7) 0.023(8)
C1A3 0.105(13) 0.054(9) 0.069(6) 0.002(6) 0.026(7) 0.012(9)
C1A4 0.096(11) 0.057(8) 0.070(5) 0.012(5) 0.033(6) 0.012(8)
C1A5 0.116(13) 0.057(10) 0.071(7) 0.008(7) 0.025(8) 0.018(9)
C1A6 0.139(13) 0.050(10) 0.075(7) 0.008(7) 0.020(9) 0.025(9)
C1A7 0.139(12) 0.061(9) 0.071(6) 0.004(7) 0.022(8) 0.026(8)
C1A8 0.136(12) 0.061(9) 0.061(6) 0.009(6) 0.039(7) 0.030(8)
C1A9 0.154(13) 0.064(10) 0.053(6) 0.005(7) 0.038(8) 0.037(9)
C1B0 0.166(12) 0.075(10) 0.057(6) 0.004(7) 0.034(7) 0.041(9)
C1B1 0.183(14) 0.077(11) 0.049(7) -0.004(8) 0.024(9) 0.044(10)
C1B2 0.188(14) 0.065(11) 0.067(7) -0.003(8) 0.025(10) 0.054(9)
C1B3 0.162(12) 0.068(9) 0.065(6) 0.002(7) 0.022(8) 0.045(8)
C1B4 0.181(12) 0.070(9) 0.057(6) 0.003(6) 0.029(7) 0.040(9)
C1B5 0.159(12) 0.083(8) 0.086(11) 0.001(8) 0.005(9) 0.030(8)
C1B6 0.161(12) 0.078(8) 0.098(12) 0.005(9) -0.006(9) 0.032(9)
C1B7 0.167(12) 0.088(9) 0.088(12) -0.005(9) -0.003(10) 0.045(9)
C1B8 0.143(12) 0.096(10) 0.114(13) -0.005(9) 0.009(9) 0.041(8)
C1B9 0.150(10) 0.086(9) 0.091(12) -0.014(9) 0.014(8) 0.033(8)
C1C0 0.157(11) 0.075(7) 0.064(9) -0.004(7) 0.004(8) 0.044(7)
N6B 0.164(11) 0.077(7) 0.079(6) -0.012(7) 0.008(8) 0.047(7)
C1D1 0.069(9) 0.049(7) 0.067(5) 0.011(5) 0.019(6) 0.000(7)
C1D2 0.115(12) 0.060(9) 0.068(5) 0.004(6) 0.032(7) 0.023(8)
C1D3 0.105(13) 0.054(9) 0.069(6) 0.002(6) 0.026(7) 0.012(9)
C1D4 0.096(11) 0.057(8) 0.070(5) 0.012(5) 0.033(6) 0.012(8)
C1D5 0.116(13) 0.057(10) 0.071(7) 0.008(7) 0.025(8) 0.018(9)
C1D6 0.139(13) 0.050(10) 0.075(7) 0.008(7) 0.020(9) 0.025(9)
C1D7 0.139(12) 0.061(9) 0.071(6) 0.004(7) 0.022(8) 0.026(8)
C1D8 0.136(12) 0.061(9) 0.061(6) 0.009(6) 0.039(7) 0.030(8)
C1D9 0.154(13) 0.064(10) 0.053(6) 0.005(7) 0.038(8) 0.037(9)
C1E0 0.166(12) 0.075(10) 0.057(6) 0.004(7) 0.034(7) 0.041(9)
C1E1 0.183(14) 0.077(11) 0.049(7) -0.004(8) 0.024(9) 0.044(10)
C1E2 0.188(14) 0.065(11) 0.067(7) -0.003(8) 0.025(10) 0.054(9)
C1E3 0.162(12) 0.068(9) 0.065(6) 0.002(7) 0.022(8) 0.045(8)
C1E4 0.181(12) 0.070(9) 0.057(6) 0.003(6) 0.029(7) 0.040(9)
C1E5 0.159(12) 0.083(8) 0.086(11) 0.001(8) 0.005(9) 0.030(8)
C1E6 0.161(12) 0.078(8) 0.098(12) 0.005(9) -0.006(9) 0.032(9)
C1E7 0.167(12) 0.088(9) 0.088(12) -0.005(9) -0.003(10) 0.045(9)
C1E8 0.143(12) 0.096(10) 0.114(13) -0.005(9) 0.009(9) 0.041(8)
C1E9 0.150(10) 0.086(9) 0.091(12) -0.014(9) 0.014(8) 0.033(8)
C1F0 0.157(11) 0.075(7) 0.064(9) -0.004(7) 0.004(8) 0.044(7)

loop_
_atom_type_symbol
_atom_type_description
_atom_type_scat_dispersion_real
_atom_type_scat_dispersion_imag
_atom_type_scat_source
C C 0.0181 0.0091 'International Tables Vol C Tables 4.2.6.8 and 6.1.1.4'
Cu Cu -1.9646 0.5888 'International Tables Vol C Tables 4.2.6.8 and 6.1.1.4'
N N 0.0311 0.0180 'International Tables Vol C Tables 4.2.6.8 and 6.1.1.4'
O O 0.0492 0.0322 'International Tables Vol C Tables 4.2.6.8 and 6.1.1.4'
H H 0.0000 0.0000 'International Tables Vol C Tables 4.2.6.8 and 6.1.1.4'

loop_
_geom_angle_atom_site_label_1
_geom_angle_atom_site_label_2
_geom_angle_atom_site_label_3
_geom_angle
_geom_angle_site_symmetry_1
_geom_angle_site_symmetry_3
_geom_angle_publ_flag
O1 Cu1 O13 169.4(4) . . ?
O1 Cu1 O9 88.6(4) . . ?
O13 Cu1 O9 89.0(3) . . ?
O1 Cu1 O5 90.9(3) . . ?
O13 Cu1 O5 89.6(4) . . ?
O9 Cu1 O5 169.1(4) . . ?
O1 Cu1 O25 97.5(4) . . ?
O13 Cu1 O25 93.1(4) . . ?
O9 Cu1 O25 99.9(5) . . ?
O5 Cu1 O25 91.0(5) . . ?
O1 Cu1 Cu2 84.5(3) . . ?
O13 Cu1 Cu2 85.1(3) . . ?
O9 Cu1 Cu2 86.9(3) . . ?
O5 Cu1 Cu2 82.2(3) . . ?
O25 Cu1 Cu2 173.0(4) . . ?
O14 Cu2 O2 170.2(4) . . ?
O14 Cu2 O6 88.9(4) . . ?
O2 Cu2 O6 90.6(4) . . ?
O14 Cu2 O10 90.1(4) . . ?
O2 Cu2 O10 88.5(4) . . ?
O6 Cu2 O10 169.1(4) . . ?
O14 Cu2 O26 92.8(4) . . ?
O2 Cu2 O26 96.9(4) . . ?
O6 Cu2 O26 101.3(4) . . ?
O10 Cu2 O26 89.6(4) . . ?
O14 Cu2 Cu1 84.5(3) . . ?
O2 Cu2 Cu1 85.7(3) . . ?
O6 Cu2 Cu1 86.8(3) . . ?
O10 Cu2 Cu1 82.2(3) . . ?
O26 Cu2 Cu1 171.4(3) . . ?
O17 Cu3 O21 172.4(3) . . ?
O17 Cu3 O3 90.5(4) . . ?
O21 Cu3 O3 90.0(4) . . ?
O17 Cu3 O15 88.1(4) . 3_666 ?
O21 Cu3 O15 90.0(4) . 3_666 ?
O3 Cu3 O15 169.4(3) . 3_666 ?
O17 Cu3 O27 96.5(3) . . ?
O21 Cu3 O27 91.1(3) . . ?
O3 Cu3 O27 92.5(3) . . ?
O15 Cu3 O27 98.1(3) 3_666 . ?
O17 Cu3 Cu4 87.5(2) . . ?
O21 Cu3 Cu4 85.0(2) . . ?
O3 Cu3 Cu4 83.8(2) . . ?
O15 Cu3 Cu4 85.6(2) 3_666 . ?
O27 Cu3 Cu4 174.6(3) . . ?
O16 Cu4 O22 88.5(4) 3_666 . ?
O16 Cu4 O4 171.6(4) 3_666 . ?
O22 Cu4 O4 90.1(4) . . ?
O16 Cu4 O18 88.3(4) 3_666 . ?
O22 Cu4 O18 167.7(3) . . ?
O4 Cu4 O18 91.5(4) . . ?
O16 Cu4 O28 90.9(4) 3_666 . ?
O22 Cu4 O28 99.1(4) . . ?
O4 Cu4 O28 97.5(3) . . ?
O18 Cu4 O28 92.8(4) . . ?
O16 Cu4 Cu3 85.0(3) 3_666 . ?
O22 Cu4 Cu3 85.3(2) . . ?
O4 Cu4 Cu3 86.7(2) . . ?
O18 Cu4 Cu3 82.6(2) . . ?
O28 Cu4 Cu3 173.9(3) . . ?
O11 Cu5 O23 90.0(4) 3_666 3_666 ?
O11 Cu5 O19 88.8(4) 3_666 . ?
O23 Cu5 O19 171.9(4) 3_666 . ?
O11 Cu5 O7 166.8(4) 3_666 . ?
O23 Cu5 O7 89.8(4) 3_666 . ?
O19 Cu5 O7 89.5(4) . . ?
O11 Cu5 O29 95.2(4) 3_666 . ?
O23 Cu5 O29 93.6(4) 3_666 . ?
O19 Cu5 O29 94.5(4) . . ?
O7 Cu5 O29 98.0(4) . . ?
O11 Cu5 Cu6 83.8(3) 3_666 3_666 ?
O23 Cu5 Cu6 86.7(3) 3_666 3_666 ?
O19 Cu5 Cu6 85.2(3) . 3_666 ?
O7 Cu5 Cu6 83.0(3) . 3_666 ?
O29 Cu5 Cu6 179.0(3) . 3_666 ?
O12 Cu6 O8 170.4(4) . 3_666 ?
O12 Cu6 O20 88.2(4) . 3_666 ?
O8 Cu6 O20 90.9(5) 3_666 3_666 ?
O12 Cu6 O24 89.9(4) . . ?
O8 Cu6 O24 88.8(5) 3_666 . ?
O20 Cu6 O24 166.8(4) 3_666 . ?
O12 Cu6 O30 93.7(4) . . ?
O8 Cu6 O30 95.8(4) 3_666 . ?
O20 Cu6 O30 100.1(4) 3_666 . ?
O24 Cu6 O30 93.1(4) . . ?
O12 Cu6 Cu5 85.1(3) . 3_666 ?
O8 Cu6 Cu5 85.3(3) 3_666 3_666 ?
O20 Cu6 Cu5 83.9(3) 3_666 3_666 ?
O24 Cu6 Cu5 83.0(3) . 3_666 ?
O30 Cu6 Cu5 175.9(3) . 3_666 ?
C1 O1 Cu1 120.4(8) . . ?
C1 O2 Cu2 118.9(8) . . ?
C14 O3 Cu3 123.0(8) . . ?
C14 O4 Cu4 118.6(7) . . ?
C21 O5 Cu1 123.8(10) . . ?
C21 O6 Cu2 118.5(9) . . ?
C34 O7 Cu5 121.1(10) . . ?
C34 O8 Cu6 117.7(10) . 3_666 ?
C41 O9 Cu1 117.3(8) . . ?
C41 O10 Cu2 124.6(10) . . ?
C54 O11 Cu5 123.7(9) . 3_666 ?
C54 O12 Cu6 122.1(10) . . ?
C61 O13 Cu1 117.8(7) . . ?
C61 O14 Cu2 120.8(8) . . ?
C74 O15 Cu3 117.8(8) . 3_666 ?
C74 O16 Cu4 120.9(9) . 3_666 ?
C81 O17 Cu3 116.3(8) . . ?
C81 O18 Cu4 122.3(9) . . ?
C94 O19 Cu5 119.3(9) . . ?
C94 O20 Cu6 121.8(9) . 3_666 ?
C1A1 O21 Cu3 121.6(8) . . ?
C1D1 O21 Cu3 118.8(11) . . ?
C1D1 O22 Cu4 118.7(10) . . ?
C1A1 O22 Cu4 119.5(8) . . ?
C1B4 O23 Cu5 116.5(10) . 3_666 ?
C1B4 O24 Cu6 119.3(10) . . ?
C1E4 O24 Cu6 124.6(12) . . ?
C20 N1 C13 125.7(9) . . ?
C20 N1 C7 128.6(9) . . ?
C13 N1 C7 104.8(9) . . ?
O1 C1 O2 130.4(11) . . ?
O1 C1 C4 117.8(10) . . ?
O2 C1 C4 111.6(10) . . ?
C7 C2 C8 107.7(9) . . ?
C7 C2 C3 118.7(10) . . ?
C8 C2 C3 133.6(11) . . ?
C4 C3 C2 117.4(10) . . ?
C4 C3 H3 121.3 . . ?
C2 C3 H3 121.3 . . ?
C5 C4 C3 122.6(10) . . ?
C5 C4 C1 120.9(10) . . ?
C3 C4 C1 116.5(10) . . ?
C4 C5 C6 120.9(11) . . ?
C4 C5 H5 119.6 . . ?
C6 C5 H5 119.6 . . ?
C7 C6 C5 116.0(11) . . ?
C7 C6 H6 122.0 . . ?
C5 C6 H6 122.0 . . ?
C2 C7 C6 124.5(10) . . ?
C2 C7 N1 110.1(10) . . ?
C6 C7 N1 125.5(10) . . ?
C9 C8 C13 119.8(10) . . ?
C9 C8 C2 133.1(11) . . ?
C13 C8 C2 106.8(10) . . ?
C10 C9 C8 119.6(11) . . ?
C10 C9 H9 120.2 . . ?
C8 C9 H9 120.2 . . ?
C9 C10 C11 119.7(11) . . ?
C9 C10 C14 118.6(10) . . ?
C11 C10 C14 121.7(10) . . ?
C10 C11 C12 121.3(11) . . ?
C10 C11 H11 119.4 . . ?
C12 C11 H11 119.4 . . ?
C13 C12 C11 118.6(11) . . ?
C13 C12 H12 120.7 . . ?
C11 C12 H12 120.7 . . ?
C12 C13 C8 120.9(11) . . ?
C12 C13 N1 128.6(10) . . ?
C8 C13 N1 110.5(10) . . ?
O3 C14 O4 127.5(11) . . ?
O3 C14 C10 117.7(11) . . ?
O4 C14 C10 114.7(11) . . ?
C16 C15 C20 120.0 . . ?
C16 C15 H15 120.0 . . ?
C20 C15 H15 120.0 . . ?
C17 C16 C15 120.0 . . ?
C17 C16 H16 120.0 . . ?
C15 C16 H16 120.0 . . ?
C16 C17 C18 120.0 . . ?
C16 C17 H17 120.0 . . ?
C18 C17 H17 120.0 . . ?
C19 C18 C17 120.0 . . ?
C19 C18 H18 120.0 . . ?
C17 C18 H18 120.0 . . ?
C18 C19 C20 120.0 . . ?
C18 C19 H19 120.0 . . ?
C20 C19 H19 120.0 . . ?
C19 C20 C15 120.0 . . ?
C19 C20 N1 119.3(8) . . ?
C15 C20 N1 120.7(8) . . ?
C27 N2 C33 110.5(15) . . ?
C27 N2 C40A 111.7(19) . . ?
C33 N2 C40A 137.8(19) . . ?
C27 N2 C40B 131.8(18) . . ?
C33 N2 C40B 116.2(18) . . ?
O5 C21 O6 128.5(15) . . ?
O5 C21 C24 117.6(13) . . ?
O6 C21 C24 113.8(13) . . ?
C28 C22 C23 135.0(14) . . ?
C28 C22 C27 106.8(15) . . ?
C23 C22 C27 118.2(16) . . ?
C24 C23 C22 119.6(13) . . ?
C24 C23 H23 120.2 . . ?
C22 C23 H23 120.2 . . ?
C23 C24 C25 119.0(15) . . ?
C23 C24 C21 119.5(12) . . ?
C25 C24 C21 121.5(14) . . ?
C26 C25 C24 122.2(16) . . ?
C26 C25 H25 118.9 . . ?
C24 C25 H25 118.9 . . ?
C25 C26 C27 119.2(16) . . ?
C25 C26 H26 120.4 . . ?
C27 C26 H26 120.4 . . ?
C26 C27 N2 130.7(16) . . ?
C26 C27 C22 121.7(17) . . ?
N2 C27 C22 107.4(16) . . ?
C29 C28 C22 134.5(15) . . ?
C29 C28 C33 116.3(16) . . ?
C22 C28 C33 109.2(15) . . ?
C28 C29 C30 120.2(14) . . ?
C28 C29 H29 119.9 . . ?
C30 C29 H29 119.9 . . ?
C31 C30 C29 117.6(16) . . ?
C31 C30 C34 124.1(15) . . ?
C29 C30 C34 117.8(13) . . ?
C30 C31 C32 124.8(17) . . ?
C30 C31 H31 117.6 . . ?
C32 C31 H31 117.6 . . ?
C33 C32 C31 116.0(17) . . ?
C33 C32 H32 122.0 . . ?
C31 C32 H32 122.0 . . ?
C32 C33 N2 129.0(18) . . ?
C32 C33 C28 124.8(19) . . ?
N2 C33 C28 105.8(17) . . ?
O7 C34 O8 132.9(16) . . ?
O7 C34 C30 116.9(14) . . ?
O8 C34 C30 110.1(14) . . ?
C36A C35A C40A 120.0 . . ?
C36A C35A H35A 120.0 . . ?
C40A C35A H35A 120.0 . . ?
C35A C36A C37A 120.0 . . ?
C35A C36A H36A 120.0 . . ?
C37A C36A H36A 120.0 . . ?
C36A C37A C38A 120.0 . . ?
C36A C37A H37A 120.0 . . ?
C38A C37A H37A 120.0 . . ?
C39A C38A C37A 120.0 . . ?
C39A C38A H38A 120.0 . . ?
C37A C38A H38A 120.0 . . ?
C38A C39A C40A 120.0 . . ?
C38A C39A H39A 120.0 . . ?
C40A C39A H39A 120.0 . . ?
C39A C40A C35A 120.0 . . ?
C39A C40A N2 130(2) . . ?
C35A C40A N2 110(2) . . ?
C36B C35B C40B 120.0 . . ?
C36B C35B H35B 120.0 . . ?
C40B C35B H35B 120.0 . . ?
C37B C36B C35B 120.0 . . ?
C37B C36B H36B 120.0 . . ?
C35B C36B H36B 120.0 . . ?
C36B C37B C38B 120.0 . . ?
C36B C37B H37B 120.0 . . ?
C38B C37B H37B 120.0 . . ?
C37B C38B C39B 120.0 . . ?
C37B C38B H38B 120.0 . . ?
C39B C38B H38B 120.0 . . ?
C40B C39B C38B 120.0 . . ?
C40B C39B H39B 120.0 . . ?
C38B C39B H39B 120.0 . . ?
C39B C40B C35B 120.0 . . ?
C39B C40B N2 115(2) . . ?
C35B C40B N2 123.7(19) . . ?
C53 N3 C47 106.4(14) . . ?
C53 N3 C60 127.1(17) . . ?
C47 N3 C60 126.0(16) . . ?
O10 C41 O9 128.8(15) . . ?
O10 C41 C44 116.1(14) . . ?
O9 C41 C44 115.0(13) . . ?
C47 C42 C43 120.1(14) . . ?
C47 C42 C48 105.3(14) . . ?
C43 C42 C48 134.6(14) . . ?
C44 C43 C42 120.0(14) . . ?
C44 C43 H43 120.0 . . ?
C42 C43 H43 120.0 . . ?
C45 C44 C43 116.3(14) . . ?
C45 C44 C41 121.5(13) . . ?
C43 C44 C41 122.2(14) . . ?
C46 C45 C44 126.6(16) . . ?
C46 C45 H45 116.7 . . ?
C44 C45 H45 116.7 . . ?
C45 C46 C47 116.6(16) . . ?
C45 C46 H46 121.7 . . ?
C47 C46 H46 121.7 . . ?
C42 C47 N3 110.1(15) . . ?
C42 C47 C46 120.2(16) . . ?
N3 C47 C46 129.7(16) . . ?
C53 C48 C49 122.2(15) . . ?
C53 C48 C42 106.3(14) . . ?
C49 C48 C42 131.2(14) . . ?
C50 C49 C48 119.0(15) . . ?
C50 C49 H49 120.5 . . ?
C48 C49 H49 120.5 . . ?
C49 C50 C51 120.4(16) . . ?
C49 C50 C54 119.2(14) . . ?
C51 C50 C54 120.3(14) . . ?
C50 C51 C52 118.9(15) . . ?
C50 C51 H51 120.5 . . ?
C52 C51 H51 120.5 . . ?
C53 C52 C51 120.0(16) . . ?
C53 C52 H52 120.0 . . ?
C51 C52 H52 120.0 . . ?
C52 C53 N3 128.7(17) . . ?
C52 C53 C48 119.3(17) . . ?
N3 C53 C48 111.7(16) . . ?
O11 C54 O12 125.2(15) . . ?
O11 C54 C50 116.6(13) . . ?
O12 C54 C50 118.0(14) . . ?
C56 C55 C60 120.0 . . ?
C56 C55 H55 120.0 . . ?
C60 C55 H55 120.0 . . ?
C55 C56 C57 120.0 . . ?
C55 C56 H56 120.0 . . ?
C57 C56 H56 120.0 . . ?
C58 C57 C56 120.0 . . ?
C58 C57 H57 120.0 . . ?
C56 C57 H57 120.0 . . ?
C59 C58 C57 120.0 . . ?
C59 C58 H58 120.0 . . ?
C57 C58 H58 120.0 . . ?
C60 C59 C58 120.0 . . ?
C60 C59 H59 120.0 . . ?
C58 C59 H59 120.0 . . ?
C59 C60 C55 120.0 . . ?
C59 C60 N3 118.4(17) . . ?
C55 C60 N3 120.8(17) . . ?
C73 N4 C80 132.0(11) . . ?
C73 N4 C67 105.6(10) . . ?
C80 N4 C67 122.1(10) . . ?
O14 C61 O13 131.4(11) . . ?
O14 C61 C64 115.5(11) . . ?
O13 C61 C64 113.1(10) . . ?
C67 C62 C63 118.1(10) . . ?
C67 C62 C68 106.6(10) . . ?
C63 C62 C68 135.4(11) . . ?
C64 C63 C62 119.3(11) . . ?
C64 C63 H63 120.3 . . ?
C62 C63 H63 120.3 . . ?
C63 C64 C65 120.8(10) . . ?
C63 C64 C61 121.4(10) . . ?
C65 C64 C61 117.8(10) . . ?
C66 C65 C64 121.7(11) . . ?
C66 C65 H65 119.2 . . ?
C64 C65 H65 119.2 . . ?
C65 C66 C67 116.4(11) . . ?
C65 C66 H66 121.8 . . ?
C67 C66 H66 121.8 . . ?
C66 C67 C62 123.6(11) . . ?
C66 C67 N4 126.2(11) . . ?
C62 C67 N4 110.2(10) . . ?
C69 C68 C73 119.9(11) . . ?
C69 C68 C62 132.6(10) . . ?
C73 C68 C62 107.4(10) . . ?
C70 C69 C68 119.7(11) . . ?
C70 C69 H69 120.1 . . ?
C68 C69 H69 120.1 . . ?
C69 C70 C71 117.8(11) . . ?
C69 C70 C74 119.8(11) . . ?
C71 C70 C74 122.2(11) . . ?
C72 C71 C70 122.9(12) . . ?
C72 C71 H71 118.5 . . ?
C70 C71 H71 118.5 . . ?
C73 C72 C71 119.0(12) . . ?
C73 C72 H72 120.5 . . ?
C71 C72 H72 120.5 . . ?
C72 C73 N4 129.2(11) . . ?
C72 C73 C68 120.5(12) . . ?
N4 C73 C68 110.2(10) . . ?
O16 C74 O15 130.5(13) . . ?
O16 C74 C70 115.5(12) . . ?
O15 C74 C70 113.8(11) . . ?
C76 C75 C80 120.0 . . ?
C76 C75 H75 120.0 . . ?
C80 C75 H75 120.0 . . ?
C75 C76 C77 120.0 . . ?
C75 C76 H76 120.0 . . ?
C77 C76 H76 120.0 . . ?
C78 C77 C76 120.0 . . ?
C78 C77 H77 120.0 . . ?
C76 C77 H77 120.0 . . ?
C77 C78 C79 120.0 . . ?
C77 C78 H78 120.0 . . ?
C79 C78 H78 120.0 . . ?
C78 C79 C80 120.0 . . ?
C78 C79 H79 120.0 . . ?
C80 C79 H79 120.0 . . ?
C79 C80 C75 120.0 . . ?
C79 C80 N4 117.1(10) . . ?
C75 C80 N4 122.9(10) . . ?
C93 N5 C87 112.0(12) . . ?
C93 N5 C10A 119.1(16) . . ?
C87 N5 C10A 128.0(16) . . ?
C93 N5 C10B 132.1(19) . . ?
C87 N5 C10B 113.8(17) . . ?
O18 C81 O17 131.1(13) . . ?
O18 C81 C84 116.6(12) . . ?
O17 C81 C84 112.1(11) . . ?
C83 C82 C87 120.0(12) . . ?
C83 C82 C88 135.9(12) . . ?
C87 C82 C88 103.9(11) . . ?
C84 C83 C82 120.5(12) . . ?
C84 C83 H83 119.7 . . ?
C82 C83 H83 119.7 . . ?
C83 C84 C85 119.4(12) . . ?
C83 C84 C81 123.6(11) . . ?
C85 C84 C81 116.9(11) . . ?
C86 C85 C84 120.2(12) . . ?
C86 C85 H85 119.9 . . ?
C84 C85 H85 119.9 . . ?
C85 C86 C87 119.3(13) . . ?
C85 C86 H86 120.3 . . ?
C87 C86 H86 120.3 . . ?
N5 C87 C82 109.9(13) . . ?
N5 C87 C86 129.7(13) . . ?
C82 C87 C86 120.3(13) . . ?
C89 C88 C93 120.2(12) . . ?
C89 C88 C82 132.2(12) . . ?
C93 C88 C82 107.5(12) . . ?
C88 C89 C90 118.6(12) . . ?
C88 C89 H89 120.7 . . ?
C90 C89 H89 120.7 . . ?
C91 C90 C89 119.3(13) . . ?
C91 C90 C94 119.5(12) . . ?
C89 C90 C94 121.2(12) . . ?
C92 C91 C90 120.4(13) . . ?
C92 C91 H91 119.8 . . ?
C90 C91 H91 119.8 . . ?
C93 C92 C91 120.3(14) . . ?
C93 C92 H92 119.9 . . ?
C91 C92 H92 119.9 . . ?
N5 C93 C92 132.2(15) . . ?
N5 C93 C88 106.6(13) . . ?
C92 C93 C88 121.2(15) . . ?
O20 C94 O19 129.7(14) . . ?
O20 C94 C90 116.9(12) . . ?
O19 C94 C90 113.3(12) . . ?
C96A C95A C10A 120.0 . . ?
C96A C95A H95A 120.0 . . ?
C10A C95A H95A 120.0 . . ?
C95A C96A C97A 120.0 . . ?
C95A C96A H96A 120.0 . . ?
C97A C96A H96A 120.0 . . ?
C98A C97A C96A 120.0 . . ?
C98A C97A H97A 120.0 . . ?
C96A C97A H97A 120.0 . . ?
C97A C98A C99A 120.0 . . ?
C97A C98A H98A 120.0 . . ?
C99A C98A H98A 120.0 . . ?
C10A C99A C98A 120.0 . . ?
C10A C99A H99A 120.0 . . ?
C98A C99A H99A 120.0 . . ?
C99A C10A C95A 120.0 . . ?
C99A C10A N5 121.8(16) . . ?
C95A C10A N5 118.2(16) . . ?
C96B C95B C10B 120.0 . . ?
C96B C95B H95B 120.0 . . ?
C10B C95B H95B 120.0 . . ?
C95B C96B C97B 120.0 . . ?
C95B C96B H96B 120.0 . . ?
C97B C96B H96B 120.0 . . ?
C98B C97B C96B 120.0 . . ?
C98B C97B H97B 120.0 . . ?
C96B C97B H97B 120.0 . . ?
C97B C98B C99B 120.0 . . ?
C97B C98B H98B 120.0 . . ?
C99B C98B H98B 120.0 . . ?
C10B C99B C98B 120.0 . . ?
C10B C99B H99B 120.0 . . ?
C98B C99B H99B 120.0 . . ?
C99B C10B C95B 120.0 . . ?
C99B C10B N5 113.4(19) . . ?
C95B C10B N5 126(2) . . ?
C1C0 N6A C1B3 124.9(13) . . ?
C1C0 N6A C1A7 125.8(14) . . ?
C1B3 N6A C1A7 104.8(12) . . ?
O21 C1A1 O22 126.4(14) . . ?
O21 C1A1 C1A4 113.4(12) . . ?
O22 C1A1 C1A4 115.1(12) . . ?
C1A7 C1A2 C1A8 107.3(12) . . ?
C1A7 C1A2 C1A3 118.7(13) . . ?
C1A8 C1A2 C1A3 133.2(13) . . ?
C1A4 C1A3 C1A2 118.6(14) . . ?
C1A4 C1A3 H1A3 120.7 . . ?
C1A2 C1A3 H1A3 120.7 . . ?
C1A3 C1A4 C1A5 121.3(13) . . ?
C1A3 C1A4 C1A1 118.9(13) . . ?
C1A5 C1A4 C1A1 119.1(13) . . ?
C1A6 C1A5 C1A4 120.6(15) . . ?
C1A6 C1A5 H1A5 119.7 . . ?
C1A4 C1A5 H1A5 119.7 . . ?
C1A5 C1A6 C1A7 117.8(14) . . ?
C1A5 C1A6 H1A6 121.1 . . ?
C1A7 C1A6 H1A6 121.1 . . ?
C1A2 C1A7 C1A6 122.7(13) . . ?
C1A2 C1A7 N6A 109.6(12) . . ?
C1A6 C1A7 N6A 127.3(14) . . ?
C1B3 C1A8 C1A9 119.1(13) . . ?
C1B3 C1A8 C1A2 107.2(12) . . ?
C1A9 C1A8 C1A2 133.5(13) . . ?
C1B0 C1A9 C1A8 118.0(14) . . ?
C1B0 C1A9 H1A9 121.0 . . ?
C1A8 C1A9 H1A9 121.0 . . ?
C1A9 C1B0 C1B1 119.6(14) . . ?
C1A9 C1B0 C1B4 120.2(13) . . ?
C1B1 C1B0 C1B4 120.1(14) . . ?
C1B2 C1B1 C1B0 122.2(15) . . ?
C1B2 C1B1 H1B1 118.9 . . ?
C1B0 C1B1 H1B1 118.9 . . ?
C1B3 C1B2 C1B1 116.6(15) . . ?
C1B3 C1B2 H1B2 121.7 . . ?
C1B1 C1B2 H1B2 121.7 . . ?
C1B2 C1B3 C1A8 123.2(13) . . ?
C1B2 C1B3 N6A 126.4(14) . . ?
C1A8 C1B3 N6A 110.2(12) . . ?
O23 C1B4 O24 129.6(19) . . ?
O23 C1B4 C1B0 113.3(13) . . ?
O24 C1B4 C1B0 113.7(13) . . ?
C1B6 C1B5 C1C0 120.0 . . ?
C1B6 C1B5 H1B5 120.0 . . ?
C1C0 C1B5 H1B5 120.0 . . ?
C1B5 C1B6 C1B7 120.0 . . ?
C1B5 C1B6 H1B6 120.0 . . ?
C1B7 C1B6 H1B6 120.0 . . ?
C1B8 C1B7 C1B6 120.0 . . ?
C1B8 C1B7 H1B7 120.0 . . ?
C1B6 C1B7 H1B7 120.0 . . ?
C1B7 C1B8 C1B9 120.0 . . ?
C1B7 C1B8 H1B8 120.0 . . ?
C1B9 C1B8 H1B8 120.0 . . ?
C1C0 C1B9 C1B8 120.0 . . ?
C1C0 C1B9 H1B9 120.0 . . ?
C1B8 C1B9 H1B9 120.0 . . ?
C1B9 C1C0 C1B5 120.0 . . ?
C1B9 C1C0 N6A 112.0(13) . . ?
C1B5 C1C0 N6A 127.9(13) . . ?
C1E3 N6B C1F0 128(2) . . ?
C1E3 N6B C1D7 104.5(14) . . ?
C1F0 N6B C1D7 122.6(18) . . ?
O21 C1D1 O22 126(2) . . ?
O21 C1D1 C1D4 109(2) . . ?
O22 C1D1 C1D4 108(2) . . ?
C1D7 C1D2 C1D8 107.5(14) . . ?
C1D7 C1D2 C1D3 117.9(17) . . ?
C1D8 C1D2 C1D3 133.0(18) . . ?
C1D4 C1D3 C1D2 119.0(18) . . ?
C1D4 C1D3 H1D3 120.5 . . ?
C1D2 C1D3 H1D3 120.5 . . ?
C1D3 C1D4 C1D5 120.3(17) . . ?
C1D3 C1D4 C1D1 119.1(18) . . ?
C1D5 C1D4 C1D1 119.6(18) . . ?
C1D6 C1D5 C1D4 122.1(19) . . ?
C1D6 C1D5 H1D5 118.9 . . ?
C1D4 C1D5 H1D5 118.9 . . ?
C1D5 C1D6 C1D7 115.8(18) . . ?
C1D5 C1D6 H1D6 122.1 . . ?
C1D7 C1D6 H1D6 122.1 . . ?
C1D2 C1D7 C1D6 123.3(16) . . ?
C1D2 C1D7 N6B 109.9(14) . . ?
C1D6 C1D7 N6B 126.8(16) . . ?
C1D9 C1D8 C1E3 120.2(16) . . ?
C1D9 C1D8 C1D2 133.3(17) . . ?
C1E3 C1D8 C1D2 106.5(14) . . ?
C1E0 C1D9 C1D8 121.0(18) . . ?
C1E0 C1D9 H1D9 119.5 . . ?
C1D8 C1D9 H1D9 119.5 . . ?
C1D9 C1E0 C1E1 115.1(17) . . ?
C1D9 C1E0 C1E4 121.6(17) . . ?
C1E1 C1E0 C1E4 123.2(18) . . ?
C1E2 C1E1 C1E0 124.3(19) . . ?
C1E2 C1E1 H1E1 117.8 . . ?
C1E0 C1E1 H1E1 117.8 . . ?
C1E3 C1E2 C1E1 118.6(19) . . ?
C1E3 C1E2 H1E2 120.7 . . ?
C1E1 C1E2 H1E2 120.7 . . ?
C1E2 C1E3 N6B 128.8(17) . . ?
C1E2 C1E3 C1D8 119.7(16) . . ?
N6B C1E3 C1D8 111.4(14) . . ?
O23 C1E4 O24 121.4(18) . . ?
O23 C1E4 C1E0 118.4(16) . . ?
O24 C1E4 C1E0 119.1(17) . . ?
C1E6 C1E5 C1F0 120.0 . . ?
C1E6 C1E5 H1E5 120.0 . . ?
C1F0 C1E5 H1E5 120.0 . . ?
C1E5 C1E6 C1E7 120.0 . . ?
C1E5 C1E6 H1E6 120.0 . . ?
C1E7 C1E6 H1E6 120.0 . . ?
C1E6 C1E7 C1E8 120.0 . . ?
C1E6 C1E7 H1E7 120.0 . . ?
C1E8 C1E7 H1E7 120.0 . . ?
C1E9 C1E8 C1E7 120.0 . . ?
C1E9 C1E8 H1E8 120.0 . . ?
C1E7 C1E8 H1E8 120.0 . . ?
C1E8 C1E9 C1F0 120.0 . . ?
C1E8 C1E9 H1E9 120.0 . . ?
C1F0 C1E9 H1E9 120.0 . . ?
C1E9 C1F0 C1E5 120.0 . . ?
C1E9 C1F0 N6B 112.4(17) . . ?
C1E5 C1F0 N6B 127.6(17) . . ?

loop_
_geom_bond_atom_site_label_1
_geom_bond_atom_site_label_2
_geom_bond_distance
_geom_bond_site_symmetry_2
_geom_bond_publ_flag
Cu1 O1 1.965(9) . ?
Cu1 O13 1.976(9) . ?
Cu1 O9 1.982(9) . ?
Cu1 O5 1.993(9) . ?
Cu1 O25 2.160(10) . ?
Cu1 Cu2 2.621(3) . ?
Cu2 O14 1.932(9) . ?
Cu2 O2 1.950(9) . ?
Cu2 O6 1.971(11) . ?
Cu2 O10 1.995(10) . ?
Cu2 O26 2.180(9) . ?
Cu3 O17 1.939(9) . ?
Cu3 O21 1.962(9) . ?
Cu3 O3 1.969(9) . ?
Cu3 O15 1.989(9) 3_666 ?
Cu3 O27 2.169(8) . ?
Cu3 Cu4 2.601(2) . ?
Cu4 O16 1.958(10) 3_666 ?
Cu4 O22 1.968(9) . ?
Cu4 O4 1.976(9) . ?
Cu4 O18 1.978(9) . ?
Cu4 O28 2.168(9) . ?
Cu5 O11 1.960(10) 3_666 ?
Cu5 O23 1.966(9) 3_666 ?
Cu5 O19 1.975(10) . ?
Cu5 O7 1.982(11) . ?
Cu5 O29 2.154(9) . ?
Cu5 Cu6 2.632(3) 3_666 ?
Cu6 O12 1.960(10) . ?
Cu6 O8 1.972(11) 3_666 ?
Cu6 O20 1.982(10) 3_666 ?
Cu6 O24 1.993(11) . ?
Cu6 O30 2.155(9) . ?
O1 C1 1.233(14) . ?
O2 C1 1.283(14) . ?
O3 C14 1.248(13) . ?
O4 C14 1.292(14) . ?
O5 C21 1.224(15) . ?
O6 C21 1.267(16) . ?
O7 C34 1.186(17) . ?
O8 C34 1.244(16) . ?
O9 C41 1.302(16) . ?
O10 C41 1.187(15) . ?
O11 C54 1.267(16) . ?
O12 C54 1.272(16) . ?
O13 C61 1.250(14) . ?
O14 C61 1.241(14) . ?
O15 C74 1.278(15) . ?
O16 C74 1.234(14) . ?
O17 C81 1.300(14) . ?
O18 C81 1.188(14) . ?
O19 C94 1.273(15) . ?
O20 C94 1.219(15) . ?
O21 C1A1 1.254(12) . ?
O21 C1D1 1.267(15) . ?
O22 C1D1 1.290(15) . ?
O22 C1A1 1.293(12) . ?
O23 C1B4 1.253(13) . ?
O23 C1E4 1.302(15) . ?
O24 C1B4 1.262(13) . ?
O24 C1E4 1.306(15) . ?
N1 C20 1.393(10) . ?
N1 C13 1.408(13) . ?
N1 C7 1.415(13) . ?
C1 C4 1.545(14) . ?
C2 C7 1.392(14) . ?
C2 C8 1.408(13) . ?
C2 C3 1.426(13) . ?
C3 C4 1.400(13) . ?
C3 H3 0.9500 . ?
C4 C5 1.396(13) . ?
C5 C6 1.405(14) . ?
C5 H5 0.9500 . ?
C6 C7 1.402(14) . ?
C6 H6 0.9500 . ?
C8 C9 1.387(14) . ?
C8 C13 1.399(13) . ?
C9 C10 1.381(13) . ?
C9 H9 0.9500 . ?
C10 C11 1.382(13) . ?
C10 C14 1.515(14) . ?
C11 C12 1.394(14) . ?
C11 H11 0.9500 . ?
C12 C13 1.366(14) . ?
C12 H12 0.9500 . ?
C15 C16 1.3900 . ?
C15 C20 1.3900 . ?
C15 H15 0.9500 . ?
C16 C17 1.3900 . ?
C16 H16 0.9500 . ?
C17 C18 1.3900 . ?
C17 H17 0.9500 . ?
C18 C19 1.3900 . ?
C18 H18 0.9500 . ?
C19 C20 1.3900 . ?
C19 H19 0.9500 . ?
N2 C27 1.40(2) . ?
N2 C33 1.40(2) . ?
N2 C40A 1.50(2) . ?
N2 C40B 1.50(2) . ?
C21 C24 1.49(2) . ?
C22 C28 1.42(2) . ?
C22 C23 1.42(2) . ?
C22 C27 1.43(2) . ?
C23 C24 1.40(2) . ?
C23 H23 0.9500 . ?
C24 C25 1.416(19) . ?
C25 C26 1.36(2) . ?
C25 H25 0.9500 . ?
C26 C27 1.37(2) . ?
C26 H26 0.9500 . ?
C28 C29 1.42(2) . ?
C28 C33 1.43(2) . ?
C29 C30 1.42(2) . ?
C29 H29 0.9500 . ?
C30 C31 1.34(2) . ?
C30 C34 1.54(2) . ?
C31 C32 1.42(2) . ?
C31 H31 0.9500 . ?
C32 C33 1.32(2) . ?
C32 H32 0.9500 . ?
C35A C36A 1.3900 . ?
C35A C40A 1.3900 . ?
C35A H35A 0.9500 . ?
C36A C37A 1.3900 . ?
C36A H36A 0.9500 . ?
C37A C38A 1.3900 . ?
C37A H37A 0.9500 . ?
C38A C39A 1.3900 . ?
C38A H38A 0.9500 . ?
C39A C40A 1.3900 . ?
C39A H39A 0.9500 . ?
C35B C36B 1.3900 . ?
C35B C40B 1.3900 . ?
C35B H35B 0.9500 . ?
C36B C37B 1.3900 . ?
C36B H36B 0.9500 . ?
C37B C38B 1.3900 . ?
C37B H37B 0.9500 . ?
C38B C39B 1.3900 . ?
C38B H38B 0.9500 . ?
C39B C40B 1.3900 . ?
C39B H39B 0.9500 . ?
N3 C53 1.36(2) . ?
N3 C47 1.41(2) . ?
N3 C60 1.462(19) . ?
C41 C44 1.47(2) . ?
C42 C47 1.40(2) . ?
C42 C43 1.423(19) . ?
C42 C48 1.46(2) . ?
C43 C44 1.418(18) . ?
C43 H43 0.9500 . ?
C44 C45 1.406(19) . ?
C45 C46 1.34(2) . ?
C45 H45 0.9500 . ?
C46 C47 1.45(2) . ?
C46 H46 0.9500 . ?
C48 C53 1.38(2) . ?
C48 C49 1.384(19) . ?
C49 C50 1.349(19) . ?
C49 H49 0.9500 . ?
C50 C51 1.41(2) . ?
C50 C54 1.48(2) . ?
C51 C52 1.42(2) . ?
C51 H51 0.9500 . ?
C52 C53 1.35(2) . ?
C52 H52 0.9500 . ?
C55 C56 1.3900 . ?
C55 C60 1.3900 . ?
C55 H55 0.9500 . ?
C56 C57 1.3900 . ?
C56 H56 0.9500 . ?
C57 C58 1.3900 . ?
C57 H57 0.9500 . ?
C58 C59 1.3900 . ?
C58 H58 0.9500 . ?
C59 C60 1.3900 . ?
C59 H59 0.9500 . ?
N4 C73 1.394(14) . ?
N4 C80 1.413(11) . ?
N4 C67 1.428(14) . ?
C61 C64 1.555(14) . ?
C62 C67 1.403(14) . ?
C62 C63 1.422(13) . ?
C62 C68 1.424(14) . ?
C63 C64 1.374(13) . ?
C63 H63 0.9500 . ?
C64 C65 1.410(14) . ?
C65 C66 1.393(14) . ?
C65 H65 0.9500 . ?
C66 C67 1.398(15) . ?
C66 H66 0.9500 . ?
C68 C69 1.399(14) . ?
C68 C73 1.413(14) . ?
C69 C70 1.391(13) . ?
C69 H69 0.9500 . ?
C70 C71 1.410(14) . ?
C70 C74 1.496(15) . ?
C71 C72 1.368(15) . ?
C71 H71 0.9500 . ?
C72 C73 1.363(14) . ?
C72 H72 0.9500 . ?
C75 C76 1.3900 . ?
C75 C80 1.3900 . ?
C75 H75 0.9500 . ?
C76 C77 1.3900 . ?
C76 H76 0.9500 . ?
C77 C78 1.3900 . ?
C77 H77 0.9500 . ?
C78 C79 1.3900 . ?
C78 H78 0.9500 . ?
C79 C80 1.3900 . ?
C79 H79 0.9500 . ?
N5 C93 1.336(18) . ?
N5 C87 1.341(17) . ?
N5 C10A 1.505(17) . ?
N5 C10B 1.524(19) . ?
C81 C84 1.514(18) . ?
C82 C83 1.397(17) . ?
C82 C87 1.403(18) . ?
C82 C88 1.453(18) . ?
C83 C84 1.378(17) . ?
C83 H83 0.9500 . ?
C84 C85 1.439(18) . ?
C85 C86 1.385(18) . ?
C85 H85 0.9500 . ?
C86 C87 1.408(19) . ?
C86 H86 0.9500 . ?
C88 C89 1.412(18) . ?
C88 C93 1.425(19) . ?
C89 C90 1.427(18) . ?
C89 H89 0.9500 . ?
C90 C91 1.427(19) . ?
C90 C94 1.49(2) . ?
C91 C92 1.41(2) . ?
C91 H91 0.9500 . ?
C92 C93 1.36(2) . ?
C92 H92 0.9500 . ?
C95A C96A 1.3900 . ?
C95A C10A 1.3900 . ?
C95A H95A 0.9500 . ?
C96A C97A 1.3900 . ?
C96A H96A 0.9500 . ?
C97A C98A 1.3900 . ?
C97A H97A 0.9500 . ?
C98A C99A 1.3900 . ?
C98A H98A 0.9500 . ?
C99A C10A 1.3900 . ?
C99A H99A 0.9500 . ?
C95B C96B 1.3900 . ?
C95B C10B 1.3900 . ?
C95B H95B 0.9500 . ?
C96B C97B 1.3900 . ?
C96B H96B 0.9500 . ?
C97B C98B 1.3900 . ?
C97B H97B 0.9500 . ?
C98B C99B 1.3900 . ?
C98B H98B 0.9500 . ?
C99B C10B 1.3900 . ?
C99B H99B 0.9500 . ?
N6A C1C0 1.392(13) . ?
N6A C1B3 1.408(16) . ?
N6A C1A7 1.424(15) . ?
C1A1 C1A4 1.550(16) . ?
C1A2 C1A7 1.401(16) . ?
C1A2 C1A8 1.412(16) . ?
C1A2 C1A3 1.417(15) . ?
C1A3 C1A4 1.395(15) . ?
C1A3 H1A3 0.9500 . ?
C1A4 C1A5 1.407(16) . ?
C1A5 C1A6 1.389(16) . ?
C1A5 H1A5 0.9500 . ?
C1A6 C1A7 1.401(16) . ?
C1A6 H1A6 0.9500 . ?
C1A8 C1B3 1.395(16) . ?
C1A8 C1A9 1.407(16) . ?
C1A9 C1B0 1.392(16) . ?
C1A9 H1A9 0.9500 . ?
C1B0 C1B1 1.398(16) . ?
C1B0 C1B4 1.486(17) . ?
C1B1 C1B2 1.367(17) . ?
C1B1 H1B1 0.9500 . ?
C1B2 C1B3 1.366(17) . ?
C1B2 H1B2 0.9500 . ?
C1B5 C1B6 1.3900 . ?
C1B5 C1C0 1.3900 . ?
C1B5 H1B5 0.9500 . ?
C1B6 C1B7 1.3900 . ?
C1B6 H1B6 0.9500 . ?
C1B7 C1B8 1.3900 . ?
C1B7 H1B7 0.9500 . ?
C1B8 C1B9 1.3900 . ?
C1B8 H1B8 0.9500 . ?
C1B9 C1C0 1.3900 . ?
C1B9 H1B9 0.9500 . ?
N6B C1E3 1.404(17) . ?
N6B C1F0 1.407(15) . ?
N6B C1D7 1.428(17) . ?
C1D1 C1D4 1.552(18) . ?
C1D2 C1D7 1.407(18) . ?
C1D2 C1D8 1.417(17) . ?
C1D2 C1D3 1.419(17) . ?
C1D3 C1D4 1.395(17) . ?
C1D3 H1D3 0.9500 . ?
C1D4 C1D5 1.405(17) . ?
C1D5 C1D6 1.397(18) . ?
C1D5 H1D5 0.9500 . ?
C1D6 C1D7 1.408(18) . ?
C1D6 H1D6 0.9500 . ?
C1D8 C1D9 1.405(17) . ?
C1D8 C1E3 1.405(17) . ?
C1D9 C1E0 1.393(17) . ?
C1D9 H1D9 0.9500 . ?
C1E0 C1E1 1.406(18) . ?
C1E0 C1E4 1.504(18) . ?
C1E1 C1E2 1.378(18) . ?
C1E1 H1E1 0.9500 . ?
C1E2 C1E3 1.365(18) . ?
C1E2 H1E2 0.9500 . ?
C1E5 C1E6 1.3900 . ?
C1E5 C1F0 1.3900 . ?
C1E5 H1E5 0.9500 . ?
C1E6 C1E7 1.3900 . ?
C1E6 H1E6 0.9500 . ?
C1E7 C1E8 1.3900 . ?
C1E7 H1E7 0.9500 . ?
C1E8 C1E9 1.3900 . ?
C1E8 H1E8 0.9500 . ?
C1E9 C1F0 1.3900 . ?
C1E9 H1E9 0.9500 . ?
